data_7707959
loop_
_publ_author_name
'Han, Li-Zhi'
'Jiao, Cheng-Qi'
'Chen, Wei-Chao'
'Shao, Kui-Zhan'
'Jin, Long-Yi'
'Su, Zhong-Min'

_publ_section_title
;
 Assembly of tetra-nuclear Yb<sup>III</sup>-containing selenotungstate
 clusters: synthesis, structures, and magnetic properties.
;
_journal_issue 33
_journal_name_full 'Dalton transactions (Cambridge, England : 2003)'
_journal_page_first 11535
_journal_page_last 11541
_journal_paper_doi 10.1039/d1dt01282g
_journal_volume 50
_journal_year 2021
_chemical_formula_moiety 'H28 Na O176 Se6 W45 Yb4,4(C2 H8 N)??38??H2O????13??Na??'
_chemical_formula_sum 'C8 H136 N4 Na14 O214 Se6 W45 Yb4'
_chemical_formula_weight 13474.23
_space_group_crystal_system triclinic
_space_group_IT_number 2
_space_group_name_Hall '-P 1'
_space_group_name_H-M_alt 'P -1'
_atom_sites_solution_hydrogens mixed
_atom_sites_solution_primary dual
_audit_creation_date 2021-07-13
_audit_creation_method
;
Olex2 1.3
(compiled 2020.11.12 svn.r5f609507 for OlexSys, GUI svn.r6272)
;
_audit_update_record
;
2021-07-15 deposited with the CCDC.	2021-07-26 downloaded from the CCDC.
;
_cell_angle_alpha 93.153(2)
_cell_angle_beta 99.868(2)
_cell_angle_gamma 106.3400(10)
_cell_formula_units_Z 2
_cell_length_a 17.1503(13)
_cell_length_b 25.5807(19)
_cell_length_c 35.868(3)
_cell_measurement_reflns_used 3544
_cell_measurement_temperature 296.15
_cell_measurement_theta_max 19.753
_cell_measurement_theta_min 2.319
_cell_volume 14788(2)
_computing_cell_refinement 'SAINT V8.40A (Bruker, 2019)'
_computing_data_reduction 'SAINT V8.40A (Bruker, 2019)'
_computing_molecular_graphics 'Olex2 1.3 (Dolomanov et al., 2009)'
_computing_publication_material 'Olex2 1.3 (Dolomanov et al., 2009)'
_computing_structure_refinement 'XL  (Sheldrick, 2008)'
_computing_structure_solution 'SHELXT 2018/2 (Sheldrick, 2018)'
_diffrn_ambient_temperature 296.15
_diffrn_measured_fraction_theta_full 0.995
_diffrn_measured_fraction_theta_max 0.995
_diffrn_measurement_device_type 'Bruker APEX-II CCD'
_diffrn_measurement_method '\f and \w scans'
_diffrn_radiation_type MoK\a
_diffrn_radiation_wavelength 0.71073
_diffrn_reflns_av_R_equivalents 0.0963
_diffrn_reflns_av_unetI/netI 0.1765
_diffrn_reflns_Laue_measured_fraction_full 0.995
_diffrn_reflns_Laue_measured_fraction_max 0.995
_diffrn_reflns_limit_h_max 17
_diffrn_reflns_limit_h_min -17
_diffrn_reflns_limit_k_max 22
_diffrn_reflns_limit_k_min -26
_diffrn_reflns_limit_l_max 37
_diffrn_reflns_limit_l_min -37
_diffrn_reflns_number 62674
_diffrn_reflns_point_group_measured_fraction_full 0.995
_diffrn_reflns_point_group_measured_fraction_max 0.995
_diffrn_reflns_theta_full 21.746
_diffrn_reflns_theta_max 21.746
_diffrn_reflns_theta_min 1.477
_diffrn_source_current 35.0
_diffrn_source_power 1.575
_diffrn_source_voltage 45.0
_diffrn_standards_number 0
_exptl_absorpt_coefficient_mu 19.514
_exptl_absorpt_correction_T_max 0.7447
_exptl_absorpt_correction_T_min 0.4999
_exptl_absorpt_correction_type multi-scan
_exptl_absorpt_process_details
;
SADABS-2016/2 (Bruker,2016/2) was used for absorption correction.
wR2(int) was 0.1197 before and 0.0523 after correction.
The Ratio of minimum to maximum transmission is 0.6713.
The \l/2 correction factor is Not present.
;
_exptl_crystal_colour colourless
_exptl_crystal_colour_primary colourless
_exptl_crystal_density_diffrn 3.026
_exptl_crystal_description block
_exptl_crystal_F_000 11784
_exptl_crystal_size_max 0.2
_exptl_crystal_size_mid 0.18
_exptl_crystal_size_min 0.18
_refine_diff_density_max 2.815
_refine_diff_density_min -1.837
_refine_diff_density_rms 0.391
_refine_ls_extinction_method none
_refine_ls_goodness_of_fit_ref 1.018
_refine_ls_hydrogen_treatment constr
_refine_ls_matrix_type full
_refine_ls_number_parameters 2271
_refine_ls_number_reflns 34925
_refine_ls_number_restraints 992
_refine_ls_restrained_S_all 1.006
_refine_ls_R_factor_all 0.1702
_refine_ls_R_factor_gt 0.0756
_refine_ls_shift/su_max 0.001
_refine_ls_shift/su_mean 0.000
_refine_ls_structure_factor_coef Fsqd
_refine_ls_weighting_details 'w=1/[\s^2^(Fo^2^)+(0.0749P)^2^+561.8654P] where P=(Fo^2^+2Fc^2^)/3'
_refine_ls_weighting_scheme calc
_refine_ls_wR_factor_gt 0.1707
_refine_ls_wR_factor_ref 0.2282
_reflns_Friedel_coverage 0.000
_reflns_number_gt 17324
_reflns_number_total 34925
_reflns_threshold_expression 'I > 2\s(I)'
_cod_data_source_file d1dt01282g2.cif
_cod_data_source_block 1
_cod_depositor_comments 'Adding full bibliography for 7707959--7707960.cif.'
_cod_original_cell_volume 14788.0(19)
_cod_database_code 7707959
_shelx_shelxl_version_number 2018/1
_shelx_space_group_comment
;
The symmetry employed for this shelxl refinement is uniquely defined
by the following loop, which should always be used as a source of
symmetry information in preference to the above space-group names.
They are only intended as comments.
;
_shelx_estimated_absorpt_t_max 0.127
_shelx_estimated_absorpt_t_min 0.112
_olex2_refinement_description
;
1. Fixed Uiso
 At 1.2 times of:
  All N(H,H) groups
 At 1.5 times of:
  All C(H,H,H) groups, All O(H,H) groups
2. Restrained distances
 C8-N1
 1.45 with sigma of 0.01
 C1-N2
 1.45 with sigma of 0.01
 C4-N2
 1.45 with sigma of 0.01
 C6-N1
 1.45 with sigma of 0.01
 C8-N1 = N1-C6
 1.45 with sigma of 0.02
 C5-N4 = N4-C2
 1.45 with sigma of 0.02
 C7-N3 = N3-C3
 1.45 with sigma of 0.02
 C8-C6
 2.511 with sigma of 0.04
 C5-C2
 2.511 with sigma of 0.04
 C7-C3
 2.511 with sigma of 0.04
 Yb1-H11A \\sim Yb1-H11B
 with sigma of 0.02
3. Rigid bond restraints
 O77, Yb4
 with sigma for 1-2 distances of 0.01 and sigma for 1-3 distances of 0.01
 O63, Yb4
 with sigma for 1-2 distances of 0.01 and sigma for 1-3 distances of 0.01
4. Uiso/Uaniso restraints and constraints
O43 \\sim O66 \\sim O114 \\sim O146 \\sim O179: within 5A with sigma of 0.01
and sigma for terminal atoms of 0.02 within 5A
Uanis(O48) \\sim Ueq, Uanis(O77) \\sim Ueq, Uanis(O145) \\sim Ueq, Uanis(O66)
\\sim Ueq, Uanis(O15) \\sim Ueq, Uanis(O19) \\sim Ueq, Uanis(O98) \\sim Ueq,
Uanis(O83) \\sim Ueq, Uanis(O135) \\sim Ueq, Uanis(O184) \\sim Ueq, Uanis(O37)
\\sim Ueq, Uanis(O93) \\sim Ueq, Uanis(O153) \\sim Ueq, Uanis(O157) \\sim Ueq,
Uanis(O53) \\sim Ueq, Uanis(O109) \\sim Ueq: with sigma of 0.01 and sigma for
terminal atoms of 0.02
Uanis(O169) \\sim Ueq: with sigma of 0.01 and sigma for terminal atoms of 0.02
Uanis(O41) \\sim Ueq, Uanis(Na1) \\sim Ueq: with sigma of 0.01 and sigma for
terminal atoms of 0.02
Uanis(O68) \\sim Ueq, Uanis(O63) \\sim Ueq: with sigma of 0.01 and sigma for
terminal atoms of 0.02
Uanis(O114) \\sim Ueq, Uanis(O147) \\sim Ueq, Uanis(O85) \\sim Ueq, Uanis(O57)
\\sim Ueq, Uanis(O167) \\sim Ueq, Uanis(O127) \\sim Ueq, Uanis(O139) \\sim Ueq:
with sigma of 0.01 and sigma for terminal atoms of 0.02
Uanis(O6) \\sim Ueq, Uanis(O12) \\sim Ueq, Uanis(O90) \\sim Ueq, Uanis(O1)
\\sim Ueq, Uanis(O159) \\sim Ueq, Uanis(O20) \\sim Ueq, Uanis(O84) \\sim Ueq,
Uanis(O50) \\sim Ueq: with sigma of 0.01 and sigma for terminal atoms of 0.02
Uanis(O6) \\sim Ueq, Uanis(O39) \\sim Ueq, Uanis(O8) \\sim Ueq, Uanis(O62)
\\sim Ueq, Uanis(O138) \\sim Ueq, Uanis(O22) \\sim Ueq, Uanis(O117) \\sim Ueq,
Uanis(O148) \\sim Ueq, Uanis(O76) \\sim Ueq: with sigma of 0.01 and sigma for
terminal atoms of 0.02
Uanis(O122) \\sim Ueq, Uanis(O159) \\sim Ueq, Uanis(O119) \\sim Ueq, Uanis(O62)
\\sim Ueq, Uanis(O39) \\sim Ueq: with sigma of 0.01 and sigma for terminal
atoms of 0.02
Uanis(O3) \\sim Ueq, Uanis(O159) \\sim Ueq, Uanis(O6) \\sim Ueq, Uanis(O62)
\\sim Ueq, Uanis(O39) \\sim Ueq: with sigma of 0.01 and sigma for terminal
atoms of 0.02
Uanis(O26) \\sim Ueq, Uanis(O10) \\sim Ueq, Uanis(O182) \\sim Ueq, Uanis(O34)
\\sim Ueq, Uanis(O105) \\sim Ueq, Uanis(O74) \\sim Ueq: with sigma of 0.01 and
sigma for terminal atoms of 0.02
Uanis(O34) \\sim Ueq, Uanis(O58) \\sim Ueq, Uanis(O182) \\sim Ueq, Uanis(O4)
\\sim Ueq, Uanis(O26) \\sim Ueq, Uanis(O142) \\sim Ueq, Uanis(O29) \\sim Ueq:
with sigma of 0.01 and sigma for terminal atoms of 0.02
Uanis(O46) \\sim Ueq, Uanis(O81) \\sim Ueq, Uanis(O111) \\sim Ueq, Uanis(O92)
\\sim Ueq, Uanis(O141) \\sim Ueq, Uanis(O107) \\sim Ueq, Uanis(O125) \\sim Ueq,
Uanis(O146) \\sim Ueq, Uanis(O134) \\sim Ueq, Uanis(O79) \\sim Ueq: with sigma
of 0.01 and sigma for terminal atoms of 0.02
Uanis(O96) \\sim Ueq, Uanis(O174) \\sim Ueq, Uanis(O149) \\sim Ueq: with sigma
of 0.01 and sigma for terminal atoms of 0.02
Uanis(O182) \\sim Ueq, Uanis(O26) \\sim Ueq, Uanis(O34) \\sim Ueq: with sigma
of 0.01 and sigma for terminal atoms of 0.02
Uanis(O34) \\sim Ueq, Uanis(O26) \\sim Ueq: with sigma of 0.005 and sigma for
terminal atoms of 0.01
Uanis(O182) \\sim Ueq, Uanis(O178) \\sim Ueq: with sigma of 0.01 and sigma for
terminal atoms of 0.02
Uanis(O90) \\sim Ueq, Uanis(O39) \\sim Ueq, Uanis(O126) \\sim Ueq, Uanis(O62)
\\sim Ueq: with sigma of 0.01 and sigma for terminal atoms of 0.02
Uanis(O159) \\sim Ueq, Uanis(O39) \\sim Ueq, Uanis(O62) \\sim Ueq: with sigma
of 0.01 and sigma for terminal atoms of 0.02
Uanis(O182) \\sim Ueq, Uanis(O30) \\sim Ueq: with sigma of 0.01 and sigma for
terminal atoms of 0.02
Uanis(O39) \\sim Ueq, Uanis(O62) \\sim Ueq, Uanis(O182) \\sim Ueq: with sigma
of 0.005 and sigma for terminal atoms of 0.01
Uanis(O170) \\sim Ueq: with sigma of 0.01 and sigma for terminal atoms of 0.02
Uanis(O130) \\sim Ueq, Uanis(O163) \\sim Ueq, Uanis(O59) \\sim Ueq, Uanis(O78)
\\sim Ueq: with sigma of 0.01 and sigma for terminal atoms of 0.02
Uanis(O171) \\sim Ueq: with sigma of 0.01 and sigma for terminal atoms of 0.02
Uanis(O55) \\sim Ueq, Uanis(O159) \\sim Ueq: with sigma of 0.01 and sigma for
terminal atoms of 0.02
Uanis(O159) \\sim Ueq: with sigma of 0.001 and sigma for terminal atoms of 0.002
Uanis(O112) \\sim Ueq: with sigma of 0.01 and sigma for terminal atoms of 0.02
Uanis(O64) \\sim Ueq, Uanis(O94) \\sim Ueq, Uanis(O180) \\sim Ueq, Uanis(O56)
\\sim Ueq, Uanis(O17) \\sim Ueq, Uanis(O14) \\sim Ueq, Uanis(O44) \\sim Ueq,
Uanis(O18) \\sim Ueq, Uanis(O55) \\sim Ueq: with sigma of 0.01 and sigma for
terminal atoms of 0.02
Uanis(O55) \\sim Ueq: with sigma of 0.001 and sigma for terminal atoms of 0.002
Uanis(O137) \\sim Ueq: with sigma of 0.01 and sigma for terminal atoms of 0.02
Uanis(O69) \\sim Ueq: with sigma of 0.01 and sigma for terminal atoms of 0.02
Uanis(O4) \\sim Ueq, Uanis(O40) \\sim Ueq, Uanis(O119) \\sim Ueq, Uanis(O88)
\\sim Ueq, Uanis(O120) \\sim Ueq, Uanis(O90) \\sim Ueq, Uanis(O32) \\sim Ueq:
with sigma of 0.005 and sigma for terminal atoms of 0.01
Uanis(O36) \\sim Ueq, Uanis(O154) \\sim Ueq: with sigma of 0.005 and sigma for
terminal atoms of 0.01
Uanis(O5) \\sim Ueq, Uanis(O90) \\sim Ueq, Uanis(O21) \\sim Ueq, Uanis(O132)
\\sim Ueq: with sigma of 0.001 and sigma for terminal atoms of 0.002
Uanis(O118) \\sim Ueq: with sigma of 0.001 and sigma for terminal atoms of 0.002
Uanis(O113) \\sim Ueq: with sigma of 0.001 and sigma for terminal atoms of 0.002
Uanis(O6) \\sim Ueq: with sigma of 0.001 and sigma for terminal atoms of 0.002
Uanis(O152) \\sim Ueq, Uanis(O158) \\sim Ueq, Uanis(O33) \\sim Ueq, Uanis(O124)
\\sim Ueq, Uanis(O186) \\sim Ueq, Uanis(O121) \\sim Ueq, Uanis(O60) \\sim Ueq,
Uanis(O106) \\sim Ueq, Uanis(O50) \\sim Ueq, Uanis(O27) \\sim Ueq, Uanis(O28)
\\sim Ueq, Uanis(O100) \\sim Ueq, Uanis(O80) \\sim Ueq, Uanis(O51) \\sim Ueq,
Uanis(O173) \\sim Ueq, Uanis(O101) \\sim Ueq, Uanis(O123) \\sim Ueq, Uanis(O35)
\\sim Ueq, Uanis(O165) \\sim Ueq, Uanis(O73) \\sim Ueq, Uanis(O45) \\sim Ueq,
Uanis(O175) \\sim Ueq: with sigma of 0.001 and sigma for terminal atoms of 0.002
Uanis(O11) \\sim Ueq, Uanis(O45) \\sim Ueq: with sigma of 0.001 and sigma for
terminal atoms of 0.002
Uanis(O179) \\sim Ueq, Uanis(O143) \\sim Ueq, Uanis(O86) \\sim Ueq, Uanis(O43)
\\sim Ueq: with sigma of 0.001 and sigma for terminal atoms of 0.002
Uanis(O70) \\sim Ueq: with sigma of 0.001 and sigma for terminal atoms of 0.002
Uanis(O117) \\sim Ueq: with sigma of 0.001 and sigma for terminal atoms of 0.002
Uanis(O164) \\sim Ueq: with sigma of 0.01 and sigma for terminal atoms of 0.02
Uanis(O174) \\sim Ueq, Uanis(O2) \\sim Ueq: with sigma of 0.001 and sigma for
terminal atoms of 0.002
Uanis(N2) \\sim Ueq: with sigma of 0.001 and sigma for terminal atoms of 0.002
Uanis(C8) \\sim Ueq, Uanis(N1) \\sim Ueq, Uanis(C6) \\sim Ueq, Uanis(C4) \\sim
Ueq, Uanis(N2) \\sim Ueq, Uanis(C1) \\sim Ueq: with sigma of 0.001 and sigma
for terminal atoms of 0.002
Uanis(C5) \\sim Ueq, Uanis(N4) \\sim Ueq, Uanis(C2) \\sim Ueq: with sigma of
0.001 and sigma for terminal atoms of 0.002
Uanis(N3) \\sim Ueq, Uanis(C3) \\sim Ueq, Uanis(C7) \\sim Ueq: with sigma of
0.001 and sigma for terminal atoms of 0.002
Uanis(N1) \\sim Ueq: with sigma of 0.001 and sigma for terminal atoms of 0.002
Uanis(O177) \\sim Ueq: with sigma of 0.001 and sigma for terminal atoms of 0.002
Uanis(O23) \\sim Ueq: with sigma of 0.01 and sigma for terminal atoms of 0.02
Uanis(O91) \\sim Ueq: with sigma of 0.01 and sigma for terminal atoms of 0.02
Uanis(C7) \\sim Ueq: with sigma of 0.001 and sigma for terminal atoms of 0.002
Uanis(N4) \\sim Ueq: with sigma of 0.001 and sigma for terminal atoms of 0.002
Uanis(O131) \\sim Ueq, Uanis(O63) \\sim Ueq: with sigma of 0.01 and sigma for
terminal atoms of 0.02
Uanis(O82) \\sim Ueq: with sigma of 0.001 and sigma for terminal atoms of 0.002
Uanis(O9) \\sim Ueq, Uanis(O102) \\sim Ueq, Uanis(O151) \\sim Ueq: with sigma
of 0.001 and sigma for terminal atoms of 0.002
5. Rigid body (RIGU) restrains
 W33
 with sigma for 1-2 distances of 0.001 and sigma for 1-3 distances of 0.001
 W29
 with sigma for 1-2 distances of 0.001 and sigma for 1-3 distances of 0.001
 W29, O179
 with sigma for 1-2 distances of 0.001 and sigma for 1-3 distances of 0.001
 W33, O179
 with sigma for 1-2 distances of 0.001 and sigma for 1-3 distances of 0.001
 N1, C8
 with sigma for 1-2 distances of 0.001 and sigma for 1-3 distances of 0.001
 C6, N1
 with sigma for 1-2 distances of 0.001 and sigma for 1-3 distances of 0.001
6. Others
 Fixed Sof: O171(0.25) N1(0.5) H1A(0.5) H1B(0.5) O85(0.75) C6(0.5) H6A(0.5)
 H6B(0.5) H6C(0.5) C8(0.5) H8A(0.5) H8B(0.5) H8C(0.5) N3(0.5) H3A(0.5) H3B(0.5)
 C3(0.5) H3C(0.5) H3D(0.5) H3E(0.5) C7(0.5) H7A(0.5) H7B(0.5) H7C(0.5) O23(0.5)
 O91(0.5)
7.a Free rotating group:
 O117(H11A,H11B)
7.b Secondary CH2 refined with riding coordinates:
 N1(H1A,H1B), N4(H4A,H4B), N2(H2D,H2E), N3(H3A,H3B)
7.c X=CH2 refined with riding coordinates:
 O149(H14A,H14B)
7.d Idealised Me refined as rotating group:
 C1(H1C,H1D,H1E), C4(H4C,H4D,H4E), C6(H6A,H6B,H6C), C8(H8A,H8B,H8C), C2(H2A,
 H2B,H2C), C5(H5A,H5B,H5C), C3(H3C,H3D,H3E), C7(H7A,H7B,H7C)
;
_olex2_submission_special_instructions 'No special instructions were received'

loop_
_space_group_symop_operation_xyz
'x, y, z'
'-x, -y, -z'

loop_
_atom_site_label
_atom_site_type_symbol
_atom_site_fract_x
_atom_site_fract_y
_atom_site_fract_z
_atom_site_U_iso_or_equiv
_atom_site_adp_type
_atom_site_occupancy
_atom_site_site_symmetry_order
_atom_site_calc_flag
_atom_site_refinement_flags_posn
_atom_site_refinement_flags_adp
_atom_site_refinement_flags_occupancy
_atom_site_disorder_assembly
_atom_site_disorder_group
W1 W 0.59131(11) 0.56556(8) 0.64716(5) 0.0378(5) Uani 1 1 d . . . . .
W2 W 0.74502(15) 0.94281(10) 0.68153(6) 0.0636(7) Uani 1 1 d . . . . .
W3 W 0.45288(13) 0.65015(9) 0.91922(6) 0.0535(6) Uani 1 1 d . . . . .
W4 W 0.73551(11) 0.54050(8) 0.71458(5) 0.0401(5) Uani 1 1 d . . . . .
W5 W 1.03445(14) 0.89497(11) 0.82202(8) 0.0752(8) Uani 1 1 d . . . . .
W6 W 0.75273(11) 0.40184(9) 0.71630(6) 0.0440(5) Uani 1 1 d . . . . .
W7 W 0.46408(15) 0.14601(9) 0.57746(6) 0.0604(7) Uani 1 1 d . . . . .
W8 W 0.76445(11) 0.54186(9) 0.62220(6) 0.0439(5) Uani 1 1 d . . . . .
W9 W 0.72658(15) 0.93598(10) 0.91842(6) 0.0684(7) Uani 1 1 d . . . . .
W10 W 0.45783(12) 0.45342(8) 0.57785(5) 0.0415(5) Uani 1 1 d . . . . .
W11 W 1.01693(16) 0.83806(10) 0.72488(8) 0.0810(8) Uani 1 1 d . . . . .
W12 W 0.18417(11) 0.44119(8) 0.71542(6) 0.0440(5) Uani 1 1 d . . . . .
W13 W 0.30976(13) 0.67577(9) 0.85136(6) 0.0544(6) Uani 1 1 d . . . . .
W14 W 0.31534(12) 0.27108(8) 0.79559(6) 0.0459(6) Uani 1 1 d . . . . .
W15 W 0.91644(15) 1.05075(9) 0.71957(7) 0.0649(7) Uani 1 1 d . . . . .
W16 W 0.35105(12) 0.30398(8) 0.55967(5) 0.0438(5) Uani 1 1 d . . . . .
W17 W 0.58420(15) 0.84056(9) 0.78199(7) 0.0648(7) Uani 1 1 d . . . . .
W18 W 0.62701(12) 0.42789(9) 0.54998(5) 0.0461(6) Uani 1 1 d . . . . .
W19 W 0.96182(15) 1.06546(10) 0.86975(7) 0.0712(8) Uani 1 1 d . . . . .
W20 W 0.16919(11) 0.29696(8) 0.72795(6) 0.0450(6) Uani 1 1 d . . . . .
W21 W 0.87473(16) 0.86143(10) 0.65574(7) 0.0745(8) Uani 1 1 d . . . . .
W22 W 0.23754(11) 0.58469(9) 0.76148(6) 0.0464(6) Uani 1 1 d . . . . .
W23 W 0.44081(13) 0.14965(9) 0.67072(6) 0.0534(6) Uani 1 1 d . . . . .
W24 W 0.47577(12) 0.38936(9) 0.85283(5) 0.0443(6) Uani 1 1 d . . . . .
W25 W 0.30561(13) 0.30628(9) 0.65864(6) 0.0524(6) Uani 1 1 d . . . . .
W26 W 0.52987(12) 0.53253(9) 0.89973(5) 0.0470(6) Uani 1 1 d . . . . .
W27 W 0.47273(13) 0.27351(9) 0.73983(6) 0.0555(6) Uani 1 1 d . . . . .
W28 W 0.78504(12) 0.40096(9) 0.62403(6) 0.0501(6) Uani 1 1 d . . . . .
W29 W 0.63862(14) 0.98425(9) 0.75522(6) 0.0595(7) Uani 1 1 d . . . . .
W30 W 0.64456(12) 0.25294(9) 0.69677(6) 0.0490(6) Uani 1 1 d . . . . .
W31 W 0.58201(14) 0.95946(10) 0.84861(7) 0.0633(7) Uani 1 1 d . . . . .
W32 W 0.27839(13) 0.36095(9) 0.86893(6) 0.0508(6) Uani 1 1 d . . . . .
W33 W 0.80648(15) 1.09062(9) 0.79410(7) 0.0648(7) Uani 1 1 d . . . . .
W34 W 0.11978(12) 0.39064(9) 0.79447(6) 0.0503(6) Uani 1 1 d . . . . .
W35 W 0.92971(14) 0.93763(10) 0.89593(7) 0.0687(8) Uani 1 1 d . . . . .
W36 W 0.17299(12) 0.53599(9) 0.84147(6) 0.0540(6) Uani 1 1 d . . . . .
W37 W 1.07228(15) 1.02543(10) 0.79515(7) 0.0710(8) Uani 1 1 d . . . . .
W38 W 0.51478(13) 0.27602(9) 0.53202(6) 0.0516(6) Uani 1 1 d . . . . .
W39 W 0.75532(16) 1.06482(10) 0.88978(7) 0.0739(8) Uani 1 1 d . . . . .
W40 W 0.67285(14) 0.24883(9) 0.60582(6) 0.0542(6) Uani 1 1 d . . . . .
W41 W 0.74941(14) 0.81343(10) 0.86188(8) 0.0735(8) Uani 1 1 d . . . . .
W42 W 0.33265(13) 0.50663(9) 0.91692(6) 0.0521(6) Uani 1 1 d . . . . .
W43 W 1.04993(16) 0.96659(10) 0.69515(8) 0.0770(8) Uani 1 1 d . . . . .
W44 W 0.52576(13) 0.73251(9) 0.84588(6) 0.0514(6) Uani 1 1 d . . . . .
W45 W 0.29375(13) 0.17459(9) 0.60197(6) 0.0524(6) Uani 1 1 d . . . . .
Yb1 Yb 0.39579(11) 0.46657(8) 0.67839(6) 0.0381(5) Uani 1 1 d D . . . .
Yb2 Yb 0.68061(15) 0.78632(10) 0.69969(7) 0.0607(7) Uani 1 1 d . . . . .
Yb3 Yb 0.85249(15) 0.75798(11) 0.78274(8) 0.0702(8) Uani 1 1 d . . . . .
Yb4 Yb 0.57689(12) 0.43493(9) 0.76319(5) 0.0396(5) Uani 1 1 d . U . . .
Se1 Se 0.5985(3) 0.42829(18) 0.65081(12) 0.0351(12) Uani 1 1 d . . . . .
Se2 Se 0.7789(3) 0.9538(2) 0.82482(14) 0.0526(14) Uani 1 1 d . . . . .
Se3 Se 0.3893(3) 0.5633(2) 0.83002(13) 0.0442(13) Uani 1 1 d . . . . .
Se4 Se 0.3341(3) 0.41299(19) 0.78031(12) 0.0363(12) Uani 1 1 d . . . . .
Se5 Se 0.8836(3) 0.9122(2) 0.75193(15) 0.0524(14) Uani 1 1 d . . . . .
Se6 Se 0.4934(3) 0.28130(19) 0.63221(12) 0.0419(13) Uani 1 1 d . . . . .
Na1 Na 0.6917(13) 0.8549(9) 1.0075(5) 0.071(6) Uani 1 1 d . U . . .
O1 O 0.7791(16) 0.4779(12) 0.7132(7) 0.042(8) Uani 1 1 d . U . . .
O2 O 0.7987(19) 0.8160(14) 0.6787(9) 0.066(9) Uani 1 1 d . U . . .
O3 O 0.4366(18) 0.2128(13) 0.6242(8) 0.054(9) Uani 1 1 d . U . . .
O4 O 0.1897(17) 0.3770(13) 0.8381(8) 0.049(8) Uani 1 1 d . U . . .
O6 O 0.8001(15) 0.5860(11) 0.7523(7) 0.033(7) Uani 1 1 d . U . . .
O7 O 0.3727(18) 0.5889(13) 0.9267(8) 0.052(9) Uani 1 1 d . . . . .
O8 O 0.7979(16) 0.4782(12) 0.6303(7) 0.039(8) Uani 1 1 d . U . . .
O9 O 0.482(2) 0.9577(16) 0.8498(10) 0.082(11) Uani 1 1 d . U . . .
O10 O 0.1369(16) 0.3226(12) 0.7709(8) 0.043(8) Uani 1 1 d . U . . .
O11 O 0.610(2) 0.9355(16) 0.8970(10) 0.077(10) Uani 1 1 d . U . . .
O12 O 0.6779(15) 0.5905(11) 0.6918(7) 0.030(7) Uani 1 1 d . U . . .
O13 O 0.709(2) 0.8663(14) 0.8885(8) 0.065(10) Uani 1 1 d . . . . .
O14 O 0.7189(15) 0.3237(12) 0.7023(8) 0.042(8) Uani 1 1 d . U . . .
O15 O 0.794(2) 0.7929(15) 0.9101(9) 0.072(11) Uani 1 1 d . U . . .
O16 O 0.8263(17) 0.4014(13) 0.6759(8) 0.051(9) Uani 1 1 d . . . . .
O17 O 0.4034(19) 0.3768(13) 0.5574(8) 0.059(9) Uani 1 1 d . U . . .
O18 O 0.2395(18) 0.6131(13) 0.8623(8) 0.054(9) Uani 1 1 d . U . . .
O19 O 0.852(2) 0.8365(17) 0.6082(10) 0.097(13) Uani 1 1 d . U . . .
O20 O 0.6498(17) 0.5021(12) 0.7330(8) 0.045(8) Uani 1 1 d . U . . .
O21 O 0.491(2) 0.6833(16) 0.9638(10) 0.077(11) Uani 1 1 d . U . . .
O22 O 0.4733(16) 0.4260(12) 0.7177(8) 0.045(8) Uani 1 1 d . U . . .
O24 O 0.2847(15) 0.5420(11) 0.8125(8) 0.038(8) Uani 1 1 d . . . . .
O25 O 0.190(2) 0.6142(14) 0.7278(9) 0.066(10) Uani 1 1 d . . . . .
O26 O 0.2657(15) 0.3023(11) 0.8311(7) 0.036(7) Uani 1 1 d . U . . .
O27 O 0.2983(16) 0.3436(12) 0.7632(7) 0.040(7) Uani 1 1 d . U . . .
O28 O 0.3534(15) 0.4090(11) 0.8289(7) 0.033(7) Uani 1 1 d . U . . .
O29 O 0.3936(17) 0.6224(13) 0.8553(8) 0.049(8) Uani 1 1 d . U . . .
O30 O 0.0195(18) 0.3617(15) 0.8045(9) 0.067(10) Uani 1 1 d . U . . .
O31 O 0.6194(18) 0.5384(12) 0.9333(10) 0.067(10) Uani 1 1 d . . . . .
O32 O 0.0785(14) 0.2529(11) 0.7055(7) 0.034(7) Uani 1 1 d . U . . .
O33 O 0.3445(18) 0.1361(14) 0.5708(9) 0.060(9) Uani 1 1 d . U . . .
O34 O 0.2605(19) 0.7251(14) 0.8548(9) 0.065(10) Uani 1 1 d . U . . .
O35 O 0.7114(17) 0.8796(13) 0.7001(8) 0.049(8) Uani 1 1 d . U . . .
O36 O 0.3302(16) 0.5939(12) 0.7509(8) 0.041(8) Uani 1 1 d . U . . .
O37 O 0.663(2) 0.7403(18) 0.6389(11) 0.102(14) Uani 1 1 d . U . . .
O38 O 0.6502(15) 0.7637(12) 0.8594(8) 0.041(8) Uani 1 1 d . . . . .
O39 O 0.8425(19) 0.5843(14) 0.6018(9) 0.067(10) Uani 1 1 d . U . . .
O40 O 0.5386(14) 0.5215(11) 0.6000(7) 0.029(7) Uani 1 1 d . U . . .
O41 O 0.716(2) 0.9160(16) 0.9632(10) 0.081(11) Uani 1 1 d . U . . .
O42 O 0.5601(17) 0.1845(13) 0.6808(7) 0.048(9) Uani 1 1 d . . . . .
O43 O 0.7621(19) 1.0855(14) 0.8403(9) 0.067(5) Uani 1 1 d . U . . .
O44 O 0.2885(14) 0.4590(11) 0.7055(7) 0.033(7) Uani 1 1 d . U . . .
O45 O 0.817(2) 1.1620(18) 0.7910(11) 0.100(13) Uani 1 1 d . U . . .
O46 O 0.6872(16) 0.8424(12) 0.8150(8) 0.044(8) Uani 1 1 d . U . . .
O47 O 0.690(2) 0.2301(13) 0.7353(9) 0.074(11) Uani 1 1 d . . . . .
O48 O 0.699(2) 0.2310(15) 0.6576(9) 0.075(11) Uani 1 1 d . U . . .
O49 O 0.5734(19) 0.8901(13) 0.8252(9) 0.062(10) Uani 1 1 d . . . . .
O50 O 0.3152(15) 0.3765(11) 0.6648(7) 0.033(7) Uani 1 1 d . U . . .
O51 O 0.8752(18) 0.9826(14) 0.8465(8) 0.058(9) Uani 1 1 d . U . . .
O52 O 0.7012(15) 0.3973(11) 0.5799(7) 0.036(7) Uani 1 1 d . . . . .
O53 O 0.522(2) 0.6755(15) 0.8159(9) 0.077(11) Uani 1 1 d . U . . .
O54 O 0.5344(16) 0.4518(12) 0.5403(7) 0.043(8) Uani 1 1 d . . . . .
O55 O 0.5213(18) 0.2434(13) 0.7792(8) 0.054(9) Uani 1 1 d . U . . .
O56 O 0.5794(18) 0.1835(13) 0.5966(9) 0.058(9) Uani 1 1 d . U . . .
O57 O 0.952(2) 0.8280(15) 0.6728(9) 0.071(10) Uani 1 1 d . U . . .
O58 O 0.2414(17) 0.5158(13) 0.8832(8) 0.048(8) Uani 1 1 d . U . . .
O59 O 0.6723(17) 0.3960(13) 0.6556(8) 0.048(8) Uani 1 1 d . U . . .
O60 O 0.3687(16) 0.2593(12) 0.7536(7) 0.043(7) Uani 1 1 d . U . . .
O61 O 0.8464(18) 0.8771(14) 0.8679(9) 0.066(11) Uani 1 1 d . . . . .
O62 O 0.6647(17) 0.4388(13) 0.5092(8) 0.053(9) Uani 1 1 d . U . . .
O63 O 0.570(2) 0.5174(16) 0.7888(11) 0.091(11) Uani 1 1 d . U . . .
O64 O 0.7455(18) 0.3200(13) 0.6196(8) 0.057(9) Uani 1 1 d . U . . .
O65 O 0.941(2) 0.8397(13) 0.8103(10) 0.071(11) Uani 1 1 d . . . . .
O66 O 0.771(2) 0.9997(15) 0.7945(9) 0.067(5) Uani 1 1 d . U . . .
O67 O 0.932(2) 0.7959(15) 0.7434(11) 0.088(13) Uani 1 1 d . . . . .
O68 O 0.468(2) 0.0918(15) 0.5476(10) 0.078(11) Uani 1 1 d . U . . .
O69 O 0.932(2) 0.7376(18) 0.8370(12) 0.102(14) Uani 1 1 d . U . . .
O70 O 0.5914(15) 0.2791(11) 0.6395(7) 0.036(7) Uani 1 1 d . U . . .
O71 O 0.5636(17) 0.5525(13) 0.8584(7) 0.050(9) Uani 1 1 d . . . . .
O72 O 0.4286(18) 0.2027(13) 0.7025(9) 0.052(9) Uani 1 1 d . . . . .
O73 O 1.159(2) 1.0801(16) 0.8033(10) 0.078(11) Uani 1 1 d . U . . .
O74 O 0.5331(15) 0.7814(11) 0.8063(7) 0.035(7) Uani 1 1 d . U . . .
O75 O 0.917(3) 0.6921(17) 0.7619(11) 0.103(14) Uani 1 1 d . . . . .
O76 O 0.2833(16) 0.2249(12) 0.6372(8) 0.043(8) Uani 1 1 d . U . . .
O77 O 0.688(2) 0.4421(18) 0.8111(9) 0.091(11) Uani 1 1 d . U . . .
O78 O 0.3142(15) 0.2267(11) 0.5666(7) 0.037(7) Uani 1 1 d . U . . .
O79 O 1.083(2) 0.7965(16) 0.7219(11) 0.085(12) Uani 1 1 d . U . . .
O80 O 0.155(2) 0.5668(15) 0.7965(10) 0.076(10) Uani 1 1 d . U . . .
O81 O 0.954(2) 1.1104(15) 0.7047(10) 0.083(12) Uani 1 1 d . U . . .
O83 O 1.133(2) 1.0013(17) 0.6741(11) 0.094(13) Uani 1 1 d . U . . .
O84 O 0.6608(15) 0.4006(12) 0.7326(7) 0.035(7) Uani 1 1 d . U . . .
O86 O 0.3867(16) 0.3616(12) 0.8850(8) 0.046(8) Uani 1 1 d . U . . .
O87 O 0.971(2) 0.9259(18) 0.6530(12) 0.099(14) Uani 1 1 d . . . . .
O88 O 0.8078(16) 0.5642(12) 0.6744(8) 0.046(8) Uani 1 1 d . U . . .
O89 O 0.901(2) 1.0902(14) 0.8274(9) 0.066(10) Uani 1 1 d . . . . .
O90 O 0.5639(14) 0.6259(11) 0.6422(7) 0.030(7) Uani 1 1 d . U . . .
O92 O 0.9874(18) 1.0140(14) 0.9050(9) 0.060(9) Uani 1 1 d . U . . .
O93 O 0.432(2) 0.0975(14) 0.6976(9) 0.071(10) Uani 1 1 d . U . . .
O94 O 0.5557(17) 0.3507(12) 0.5356(8) 0.047(8) Uani 1 1 d . U . . .
O95 O 0.4273(14) 0.4412(11) 0.6216(8) 0.038(8) Uani 1 1 d . . . . .
O96 O 0.7946(16) 0.7745(12) 0.8326(8) 0.044(8) Uani 1 1 d . U . . .
O97 O 0.962(2) 0.9469(14) 0.7884(9) 0.070(11) Uani 1 1 d . . . . .
O98 O 0.080(2) 0.5345(15) 0.8584(10) 0.081(12) Uani 1 1 d . U . . .
O99 O 0.2099(17) 0.2478(13) 0.7595(9) 0.059(10) Uani 1 1 d . . . . .
O100 O 0.5551(15) 0.3654(11) 0.8759(7) 0.033(7) Uani 1 1 d . U . . .
O101 O 0.9391(17) 0.9004(13) 0.7173(8) 0.049(8) Uani 1 1 d . U . . .
O102 O 0.4586(17) 0.1152(13) 0.6249(8) 0.053(8) Uani 1 1 d . U . . .
O103 O 0.9954(17) 1.0531(13) 0.7662(8) 0.054(9) Uani 1 1 d . . . . .
O104 O 0.0960(16) 0.4104(15) 0.7464(9) 0.065(11) Uani 1 1 d . . . . .
O105 O 0.5339(18) 0.8105(14) 0.8829(9) 0.063(10) Uani 1 1 d . U . . .
O106 O 0.1900(16) 0.2976(12) 0.6196(8) 0.045(8) Uani 1 1 d . U . . .
O107 O 0.824(2) 1.0181(15) 0.6825(9) 0.073(11) Uani 1 1 d . U . . .
O108 O 0.1914(19) 0.5101(13) 0.7386(9) 0.061(10) Uani 1 1 d . . . . .
O109 O 0.546(2) 0.9816(15) 0.7271(10) 0.084(12) Uani 1 1 d . U . . .
O110 O 0.6048(16) 0.8034(13) 0.7417(8) 0.052(9) Uani 1 1 d . . . . .
O111 O 1.1068(19) 0.9733(14) 0.8215(9) 0.066(10) Uani 1 1 d . U . . .
O112 O 1.0274(19) 1.0410(14) 0.8395(9) 0.067(10) Uani 1 1 d . U . . .
O113 O 0.3065(17) 0.4335(13) 0.8979(8) 0.050(8) Uani 1 1 d . U . . .
O114 O 0.6083(19) 0.9868(15) 0.8006(9) 0.068(5) Uani 1 1 d . U . . .
O115 O 0.5248(18) 0.7051(13) 0.8944(9) 0.061(10) Uani 1 1 d . . . . .
O116 O 0.123(2) 0.4423(13) 0.6716(9) 0.071(11) Uani 1 1 d . . . . .
O117 O 0.435(2) 0.5392(15) 0.7212(11) 0.077(11) Uani 1 1 d G U . . .
H11A H 0.399351 0.551796 0.729640 0.115 Uiso 1 1 d DG U . . .
H11B H 0.473743 0.567425 0.719483 0.115 Uiso 1 1 d DG U . . .
O118 O 0.5208(17) 0.6063(13) 0.9150(8) 0.048(8) Uani 1 1 d . U . . .
O119 O 0.522(2) 0.2568(16) 0.4869(9) 0.076(11) Uani 1 1 d . U . . .
O120 O 0.1666(17) 0.3627(13) 0.7073(8) 0.050(8) Uani 1 1 d . U . . .
O121 O 0.1973(18) 0.1342(14) 0.5852(8) 0.059(9) Uani 1 1 d . U . . .
O122 O 0.3492(17) 0.3163(12) 0.6115(8) 0.048(8) Uani 1 1 d . U . . .
O123 O 0.7599(17) 0.7924(13) 0.7574(8) 0.047(8) Uani 1 1 d . U . . .
O124 O 0.6955(19) 0.5836(14) 0.6197(9) 0.065(9) Uani 1 1 d . U . . .
O125 O 0.971(2) 1.0146(15) 0.6943(9) 0.074(11) Uani 1 1 d . U . . .
O126 O 0.8739(18) 0.4045(14) 0.6059(9) 0.063(10) Uani 1 1 d . U . . .
O127 O 0.7475(19) 1.0158(15) 0.9294(9) 0.069(10) Uani 1 1 d . U . . .
O128 O 0.2384(16) 0.2802(13) 0.6939(9) 0.051(9) Uani 1 1 d . . . . .
O129 O 0.847(2) 0.9497(15) 0.9181(9) 0.086(13) Uani 1 1 d . . . . .
O130 O 0.5657(16) 0.4170(12) 0.6042(7) 0.039(8) Uani 1 1 d . U . . .
O131 O 0.978(2) 0.9136(17) 0.9330(11) 0.091(13) Uani 1 1 d . U . . .
O132 O 0.2974(18) 0.4968(14) 0.9582(8) 0.059(9) Uani 1 1 d . U . . .
O133 O 0.766(2) 0.7098(14) 0.7070(11) 0.094(14) Uani 1 1 d . . . . .
O134 O 0.8509(16) 0.9641(12) 0.7346(8) 0.040(8) Uani 1 1 d . U . . .
O135 O 0.674(2) 0.9377(15) 0.6426(10) 0.083(12) Uani 1 1 d . U . . .
O136 O 0.5129(17) 0.4196(12) 0.8132(7) 0.050(9) Uani 1 1 d . . . . .
O137 O 1.089(2) 0.9080(17) 0.7080(11) 0.096(13) Uani 1 1 d . U . . .
O138 O 0.5627(17) 0.2791(12) 0.7100(8) 0.045(8) Uani 1 1 d . U . . .
O139 O 0.996(2) 0.9299(16) 0.8653(10) 0.078(11) Uani 1 1 d . U . . .
O140 O 0.4102(16) 0.7246(13) 0.8411(8) 0.050(9) Uani 1 1 d . . . . .
O141 O 0.878(2) 1.0666(15) 0.8905(9) 0.075(11) Uani 1 1 d . U . . .
O142 O 0.2421(14) 0.4293(11) 0.7763(7) 0.031(7) Uani 1 1 d . U . . .
O143 O 1.084(2) 0.9961(15) 0.7479(9) 0.073(10) Uani 1 1 d . U . . .
O144 O 0.823(2) 0.9172(12) 0.6579(8) 0.058(10) Uani 1 1 d . . . . .
O145 O 0.315(2) 0.5101(18) 0.6384(11) 0.096(13) Uani 1 1 d . U . . .
O146 O 0.8434(19) 1.0733(14) 0.7517(9) 0.066(5) Uani 1 1 d . U . . .
O147 O 0.6286(19) 0.9116(14) 0.7656(9) 0.062(10) Uani 1 1 d . U . . .
O148 O 0.4026(15) 0.3073(11) 0.6902(7) 0.030(7) Uani 1 1 d . U . . .
O149 O 0.767(2) 0.6709(15) 0.7894(10) 0.080(11) Uani 1 1 d . U . . .
H14A H 0.710192 0.662096 0.781317 0.119 Uiso 1 1 calc R U . . .
H14B H 0.790596 0.645104 0.800080 0.119 Uiso 1 1 calc R U . . .
O150 O 0.4456(18) 0.5099(14) 0.9329(9) 0.061(10) Uani 1 1 d . . . . .
O151 O 0.2555(19) 0.3064(14) 0.5351(9) 0.064(10) Uani 1 1 d . U . . .
O152 O 0.6580(16) 0.4949(12) 0.6541(7) 0.043(7) Uani 1 1 d . U . . .
O153 O 0.310(2) 0.2099(15) 0.8134(10) 0.078(11) Uani 1 1 d . U . . .
O154 O 0.5813(19) 0.7028(14) 0.7020(9) 0.063(10) Uani 1 1 d . U . . .
O155 O 0.8193(19) 0.4073(12) 0.7561(8) 0.053(9) Uani 1 1 d . . . . .
O156 O 0.4693(18) 0.8429(15) 0.7583(9) 0.069(11) Uani 1 1 d . . . . .
O157 O 0.765(2) 1.1221(15) 0.9137(10) 0.074(11) Uani 1 1 d . U . . .
O158 O 0.4826(16) 0.2979(12) 0.5874(8) 0.045(8) Uani 1 1 d . U . . .
O159 O 0.5178(14) 0.5259(11) 0.6720(7) 0.028(6) Uani 1 1 d . U . . .
O160 O 0.4030(18) 0.2808(14) 0.5204(8) 0.060(10) Uani 1 1 d . . . . .
O161 O 0.739(2) 0.2198(18) 0.5864(9) 0.090(13) Uani 1 1 d . . . . .
O162 O 0.5118(18) 0.3434(12) 0.7579(8) 0.052(9) Uani 1 1 d . . . . .
O163 O 0.3924(18) 0.4771(13) 0.5491(8) 0.051(9) Uani 1 1 d . U . . .
O164 O 0.692(2) 0.9796(15) 0.7162(10) 0.078(11) Uani 1 1 d . U . . .
O165 O 1.033(2) 1.1259(16) 0.8936(10) 0.080(11) Uani 1 1 d . U . . .
O166 O 0.4150(17) 0.3164(12) 0.8213(8) 0.045(8) Uani 1 1 d . . . . .
O167 O 1.055(2) 0.8797(16) 0.7753(10) 0.079(11) Uani 1 1 d . U . . .
O168 O 0.372(2) 0.6863(13) 0.9018(9) 0.068(10) Uani 1 1 d . . . . .
O170 O 0.5015(16) 0.4536(12) 0.8847(7) 0.040(8) Uani 1 1 d . U . . .
O171 O 0.602(7) 0.801(5) 0.955(3) 0.05(3) Uani 0.25 1 d . U P . .
O172 O 0.3294(18) 0.1350(13) 0.6423(8) 0.055(9) Uani 1 1 d . . . . .
O173 O 0.730(2) 0.9693(16) 0.8568(10) 0.082(11) Uani 1 1 d . U . . .
O174 O 0.5635(19) 0.7984(15) 0.6613(9) 0.069(10) Uani 1 1 d . U . . .
O175 O 1.103(2) 0.8695(18) 0.8515(11) 0.102(13) Uani 1 1 d . U . . .
O176 O 0.3991(19) 0.5229(14) 0.8645(8) 0.060(10) Uani 1 1 d . . . . .
O177 O 0.632(2) 1.0363(15) 0.8743(9) 0.073(10) Uani 1 1 d . U . . .
O178 O 0.1430(18) 0.4619(14) 0.8195(8) 0.059(9) Uani 1 1 d . U . . .
O179 O 0.696(2) 1.0602(15) 0.7652(9) 0.069(5) Uani 1 1 d . U . . .
O180 O 0.4747(19) 0.2009(14) 0.5445(9) 0.062(10) Uani 1 1 d . U . . .
O182 O 0.2339(16) 0.3236(12) 0.9022(7) 0.042(8) Uani 1 1 d . U . . .
O184 O 0.6901(18) 0.4957(13) 0.5784(8) 0.055(9) Uani 1 1 d . U . . .
O186 O 0.6120(17) 0.2720(13) 0.5635(8) 0.051(8) Uani 1 1 d . U . . .
O5 O 0.579(2) 0.6150(16) 0.7589(10) 0.086(12) Uani 1 1 d . U . . .
N1 N 0.957(4) 0.532(3) 0.7036(18) 0.063(12) Uani 0.5 1 d D U P . .
H1A H 0.904187 0.524311 0.692658 0.076 Uiso 0.5 1 calc R U P . .
H1B H 0.975647 0.568227 0.710375 0.076 Uiso 0.5 1 calc R U P . .
O85 O 0.690(2) 0.6493(19) 0.8528(12) 0.065(13) Uani 0.75 1 d . U P . .
N4 N 0.601(3) 0.5765(17) 0.5374(14) 0.107(15) Uani 1 1 d D U . . .
H4A H 0.605879 0.560420 0.558712 0.128 Uiso 1 1 calc R U . . .
H4B H 0.569852 0.550522 0.518972 0.128 Uiso 1 1 calc R U . . .
O169 O 0.442(2) 0.6921(18) 0.7358(12) 0.101(13) Uani 1 1 d . U . . .
N2 N 0.245(2) 0.1646(18) 0.7043(12) 0.077(12) Uani 1 1 d D U . . .
H2D H 0.275978 0.166452 0.686464 0.093 Uiso 1 1 calc R U . . .
H2E H 0.258038 0.198235 0.716273 0.093 Uiso 1 1 calc R U . . .
C1 C 0.159(3) 0.148(3) 0.6857(19) 0.14(3) Uani 1 1 d D U . . .
H1C H 0.132279 0.111751 0.690438 0.209 Uiso 1 1 calc R U . . .
H1D H 0.154857 0.149958 0.658745 0.209 Uiso 1 1 calc R U . . .
H1E H 0.131965 0.172952 0.695474 0.209 Uiso 1 1 calc R U . . .
C4 C 0.269(3) 0.129(2) 0.7316(14) 0.079(17) Uani 1 1 d D U . . .
H4C H 0.243239 0.131306 0.753035 0.119 Uiso 1 1 calc R U . . .
H4D H 0.328379 0.141303 0.739916 0.119 Uiso 1 1 calc R U . . .
H4E H 0.252082 0.092346 0.719752 0.119 Uiso 1 1 calc R U . . .
C6 C 1.001(5) 0.520(4) 0.6747(19) 0.063(13) Uani 0.5 1 d D U P . .
H6A H 1.054816 0.518012 0.686770 0.094 Uiso 0.5 1 calc R U P . .
H6B H 1.008536 0.548731 0.658211 0.094 Uiso 0.5 1 calc R U P . .
H6C H 0.970342 0.485827 0.660129 0.094 Uiso 0.5 1 calc R U P . .
C8 C 0.962(6) 0.505(4) 0.7381(18) 0.064(13) Uani 0.5 1 d D U P . .
H8A H 0.916181 0.472505 0.734898 0.096 Uiso 0.5 1 calc R U P . .
H8B H 0.959476 0.529522 0.758993 0.096 Uiso 0.5 1 calc R U P . .
H8C H 1.013000 0.496191 0.743167 0.096 Uiso 0.5 1 calc R U P . .
C2 C 0.555(3) 0.615(2) 0.5425(16) 0.095(19) Uani 1 1 d D U . . .
H2A H 0.592577 0.650941 0.551097 0.143 Uiso 1 1 calc R U . . .
H2B H 0.520810 0.603841 0.561051 0.143 Uiso 1 1 calc R U . . .
H2C H 0.519914 0.616305 0.518698 0.143 Uiso 1 1 calc R U . . .
C5 C 0.682(2) 0.596(2) 0.5284(14) 0.073(16) Uani 1 1 d D U . . .
H5A H 0.678022 0.611766 0.504648 0.110 Uiso 1 1 calc R U . . .
H5B H 0.705124 0.566222 0.526311 0.110 Uiso 1 1 calc R U . . .
H5C H 0.717350 0.623597 0.548189 0.110 Uiso 1 1 calc R U . . .
N3 N 0.088(3) 0.228(3) 0.8201(14) 0.034(15) Uani 0.5 1 d D U P . .
H3A H 0.060079 0.208271 0.798358 0.041 Uiso 0.5 1 calc R U P . .
H3B H 0.123228 0.258172 0.814333 0.041 Uiso 0.5 1 calc R U P . .
C3 C 0.029(4) 0.246(4) 0.839(2) 0.05(2) Uani 0.5 1 d D U P . .
H3C H -0.002936 0.215245 0.850219 0.080 Uiso 0.5 1 calc R U P . .
H3D H -0.008045 0.258412 0.821230 0.080 Uiso 0.5 1 calc R U P . .
H3E H 0.058285 0.274812 0.859141 0.080 Uiso 0.5 1 calc R U P . .
C7 C 0.135(5) 0.197(3) 0.842(2) 0.05(2) Uani 0.5 1 d D U P . .
H7A H 0.181973 0.221700 0.858901 0.075 Uiso 0.5 1 calc R U P . .
H7B H 0.154013 0.175383 0.824698 0.075 Uiso 0.5 1 calc R U P . .
H7C H 0.100551 0.173364 0.856228 0.075 Uiso 0.5 1 calc R U P . .
O23 O 0.889(4) 0.294(3) 0.6842(19) 0.07(2) Uani 0.5 1 d . U P . .
O91 O 0.772(4) 0.690(3) 0.622(2) 0.08(2) Uani 0.5 1 d . U P . .
O82 O 0.2779(19) 0.6498(14) 0.7994(9) 0.064(9) Uani 1 1 d . U . . .

loop_
_atom_site_aniso_label
_atom_site_aniso_U_11
_atom_site_aniso_U_22
_atom_site_aniso_U_33
_atom_site_aniso_U_23
_atom_site_aniso_U_13
_atom_site_aniso_U_12
W1 0.0395(11) 0.0267(12) 0.0429(11) 0.0059(9) 0.0052(9) 0.0044(9)
W2 0.0838(17) 0.0394(15) 0.0591(15) 0.0097(12) 0.0099(13) 0.0061(13)
W3 0.0667(14) 0.0407(15) 0.0489(13) 0.0064(11) 0.0139(11) 0.0073(12)
W4 0.0367(11) 0.0327(13) 0.0442(12) 0.0061(10) 0.0044(9) 0.0013(9)
W5 0.0590(15) 0.0534(18) 0.104(2) 0.0201(15) 0.0085(14) 0.0044(13)
W6 0.0395(11) 0.0444(14) 0.0495(12) 0.0097(10) 0.0058(10) 0.0155(10)
W7 0.0848(16) 0.0313(14) 0.0645(15) 0.0031(11) 0.0124(13) 0.0178(12)
W8 0.0396(11) 0.0383(14) 0.0518(12) 0.0089(10) 0.0129(10) 0.0050(10)
W9 0.0867(17) 0.0510(17) 0.0530(14) 0.0022(12) 0.0124(13) -0.0015(14)
W10 0.0478(12) 0.0286(13) 0.0410(12) 0.0056(9) -0.0019(10) 0.0057(10)
W11 0.0860(18) 0.0367(16) 0.126(2) 0.0145(15) 0.0489(17) 0.0097(14)
W12 0.0312(11) 0.0361(14) 0.0622(14) 0.0111(11) 0.0058(10) 0.0069(10)
W13 0.0541(13) 0.0398(15) 0.0690(15) 0.0039(12) 0.0146(11) 0.0122(11)
W14 0.0498(12) 0.0297(13) 0.0552(13) 0.0141(10) 0.0108(10) 0.0049(10)
W15 0.0850(17) 0.0302(15) 0.0730(16) 0.0121(12) 0.0238(13) 0.0004(13)
W16 0.0508(12) 0.0290(13) 0.0451(12) 0.0045(10) -0.0017(10) 0.0079(10)
W17 0.0866(17) 0.0316(15) 0.0725(16) 0.0071(12) 0.0293(13) 0.0032(13)
W18 0.0556(13) 0.0375(14) 0.0443(12) 0.0068(10) 0.0096(10) 0.0119(11)
W19 0.0778(17) 0.0422(16) 0.0704(16) -0.0001(13) 0.0073(13) -0.0140(13)
W20 0.0370(11) 0.0281(13) 0.0635(14) 0.0080(10) 0.0064(10) 0.0012(10)
W21 0.0974(19) 0.0389(16) 0.0811(18) -0.0013(13) 0.0362(15) 0.0006(14)
W22 0.0388(11) 0.0371(14) 0.0629(14) 0.0098(11) 0.0081(10) 0.0108(10)
W23 0.0706(15) 0.0272(13) 0.0611(14) 0.0095(11) 0.0093(12) 0.0137(11)
W24 0.0469(12) 0.0409(14) 0.0434(12) 0.0150(10) 0.0075(10) 0.0088(10)
W25 0.0612(14) 0.0262(13) 0.0667(14) 0.0042(11) 0.0191(12) 0.0040(11)
W26 0.0479(12) 0.0450(15) 0.0436(12) 0.0086(10) 0.0081(10) 0.0065(11)
W27 0.0573(13) 0.0378(15) 0.0669(15) 0.0013(11) 0.0194(12) 0.0033(11)
W28 0.0481(12) 0.0479(15) 0.0586(14) 0.0092(11) 0.0149(11) 0.0178(11)
W29 0.0725(15) 0.0362(15) 0.0678(15) 0.0154(12) 0.0093(13) 0.0136(12)
W30 0.0529(13) 0.0402(14) 0.0576(13) 0.0128(11) 0.0084(11) 0.0196(11)
W31 0.0743(16) 0.0400(16) 0.0735(16) 0.0039(12) 0.0212(13) 0.0099(13)
W32 0.0571(13) 0.0395(14) 0.0530(13) 0.0153(11) 0.0177(11) 0.0038(11)
W33 0.0856(17) 0.0284(15) 0.0766(16) 0.0086(12) 0.0231(14) 0.0060(12)
W34 0.0368(11) 0.0419(15) 0.0688(15) 0.0096(11) 0.0157(11) 0.0022(10)
W35 0.0642(15) 0.0565(18) 0.0659(16) 0.0126(13) -0.0043(13) -0.0041(13)
W36 0.0468(12) 0.0458(15) 0.0692(15) 0.0094(12) 0.0195(11) 0.0079(11)
W37 0.0687(16) 0.0412(16) 0.0893(18) 0.0075(13) 0.0158(14) -0.0059(13)
W38 0.0678(14) 0.0385(15) 0.0475(13) 0.0045(10) 0.0087(11) 0.0157(12)
W39 0.0989(19) 0.0394(16) 0.0740(17) -0.0083(13) 0.0268(14) 0.0022(14)
W40 0.0682(14) 0.0416(15) 0.0609(14) 0.0100(11) 0.0170(12) 0.0256(12)
W41 0.0616(15) 0.0429(17) 0.106(2) 0.0057(14) 0.0220(14) -0.0027(13)
W42 0.0591(13) 0.0445(15) 0.0531(13) 0.0106(11) 0.0231(11) 0.0078(11)
W43 0.0864(18) 0.0408(17) 0.102(2) 0.0093(14) 0.0453(16) 0.0005(14)
W44 0.0549(13) 0.0333(14) 0.0583(14) 0.0078(11) 0.0091(11) 0.0016(11)
W45 0.0627(14) 0.0253(13) 0.0581(14) 0.0023(10) 0.0019(11) 0.0014(11)
Yb1 0.0347(11) 0.0283(13) 0.0480(13) 0.0079(10) 0.0047(10) 0.0053(10)
Yb2 0.0743(16) 0.0376(16) 0.0590(15) 0.0032(12) 0.0093(13) 0.0015(13)
Yb3 0.0666(16) 0.0418(17) 0.101(2) 0.0216(15) 0.0201(15) 0.0089(13)
Yb4 0.0410(12) 0.0319(14) 0.0416(12) 0.0095(10) 0.0039(10) 0.0054(10)
Se1 0.034(2) 0.027(3) 0.040(3) 0.005(2) 0.003(2) 0.004(2)
Se2 0.065(3) 0.027(3) 0.053(3) 0.003(2) 0.005(3) -0.002(3)
Se3 0.046(3) 0.036(3) 0.046(3) 0.009(2) 0.008(2) 0.005(2)
Se4 0.032(2) 0.027(3) 0.048(3) 0.009(2) 0.006(2) 0.004(2)
Se5 0.053(3) 0.033(3) 0.068(3) 0.004(3) 0.020(3) 0.004(3)
Se6 0.053(3) 0.027(3) 0.040(3) 0.006(2) 0.001(2) 0.006(2)
Na1 0.092(10) 0.063(10) 0.047(8) 0.018(7) 0.019(7) -0.004(7)
O1 0.052(11) 0.034(11) 0.035(10) 0.014(8) 0.004(8) 0.007(8)
O2 0.066(9) 0.066(9) 0.066(9) 0.0072(14) 0.013(2) 0.019(3)
O3 0.058(12) 0.045(12) 0.052(11) 0.008(9) 0.005(9) 0.011(9)
O4 0.050(9) 0.048(10) 0.050(9) 0.005(5) 0.009(5) 0.015(5)
O6 0.033(7) 0.033(7) 0.034(7) 0.003(2) 0.006(2) 0.010(3)
O7 0.07(2) 0.05(2) 0.05(2) -0.003(16) 0.039(17) 0.024(18)
O8 0.048(11) 0.033(11) 0.035(10) -0.006(8) 0.008(8) 0.015(8)
O9 0.081(11) 0.082(11) 0.082(11) 0.009(2) 0.016(3) 0.024(4)
O10 0.042(11) 0.043(11) 0.045(11) 0.010(9) 0.012(8) 0.010(8)
O11 0.077(10) 0.077(10) 0.077(10) 0.0084(15) 0.015(2) 0.023(3)
O12 0.036(10) 0.025(11) 0.028(10) -0.002(8) 0.003(8) 0.007(8)
O13 0.08(2) 0.06(3) 0.05(2) -0.001(18) 0.005(18) 0.03(2)
O14 0.035(10) 0.048(12) 0.046(11) 0.007(9) 0.014(8) 0.016(8)
O15 0.074(17) 0.073(19) 0.068(17) 0.015(14) 0.008(14) 0.020(14)
O16 0.050(19) 0.05(2) 0.05(2) 0.011(17) 0.021(16) 0.012(17)
O17 0.068(12) 0.053(12) 0.053(12) 0.012(9) 0.009(9) 0.015(9)
O18 0.059(12) 0.051(12) 0.050(11) 0.004(9) 0.014(9) 0.011(9)
O19 0.11(2) 0.09(2) 0.083(18) -0.009(16) 0.032(16) 0.017(16)
O20 0.052(11) 0.043(12) 0.042(11) 0.003(9) 0.006(8) 0.019(9)
O21 0.077(11) 0.077(11) 0.077(11) 0.009(2) 0.015(3) 0.023(4)
O22 0.045(11) 0.040(11) 0.048(11) 0.009(9) -0.001(8) 0.017(8)
O24 0.025(15) 0.03(2) 0.057(19) 0.004(15) 0.004(14) 0.010(14)
O25 0.09(3) 0.05(3) 0.05(2) 0.006(18) 0.006(19) 0.03(2)
O26 0.036(8) 0.036(9) 0.038(8) 0.005(5) 0.008(5) 0.014(5)
O27 0.040(7) 0.040(7) 0.040(7) 0.0045(13) 0.0077(17) 0.012(2)
O28 0.033(7) 0.033(7) 0.033(7) 0.0036(13) 0.0065(17) 0.010(2)
O29 0.044(11) 0.046(12) 0.058(11) 0.005(9) 0.010(9) 0.017(9)
O30 0.047(15) 0.076(18) 0.079(17) 0.019(14) 0.015(13) 0.020(13)
O31 0.05(2) 0.02(2) 0.12(3) -0.001(19) 0.01(2) 0.001(16)
O32 0.027(10) 0.037(11) 0.043(10) -0.001(8) 0.014(8) 0.014(8)
O33 0.060(9) 0.060(9) 0.060(9) 0.0065(14) 0.012(2) 0.018(3)
O34 0.066(12) 0.064(13) 0.069(13) 0.002(9) 0.014(9) 0.028(9)
O35 0.049(8) 0.049(8) 0.049(8) 0.0054(13) 0.0097(18) 0.014(3)
O36 0.040(10) 0.040(11) 0.050(11) 0.014(9) 0.014(8) 0.018(8)
O37 0.11(2) 0.10(2) 0.094(19) 0.015(16) 0.019(16) 0.015(16)
O38 0.031(16) 0.03(2) 0.06(2) 0.014(16) 0.016(15) 0.014(15)
O39 0.068(12) 0.064(13) 0.067(12) 0.010(9) 0.020(9) 0.011(9)
O40 0.030(8) 0.029(8) 0.029(8) 0.002(5) 0.004(5) 0.009(5)
O41 0.077(14) 0.085(15) 0.081(14) 0.005(9) 0.022(9) 0.023(9)
O42 0.051(19) 0.07(3) 0.032(17) 0.028(16) 0.008(15) 0.026(18)
O43 0.067(5) 0.067(5) 0.067(5) 0.0073(11) 0.0130(14) 0.0198(17)
O44 0.021(9) 0.038(11) 0.046(10) 0.009(8) 0.017(8) 0.011(8)
O45 0.101(13) 0.100(13) 0.100(13) 0.011(3) 0.020(3) 0.030(4)
O46 0.033(10) 0.048(12) 0.052(11) 0.001(9) 0.002(8) 0.019(8)
O47 0.13(3) 0.03(2) 0.08(2) 0.008(18) 0.00(2) 0.04(2)
O48 0.078(13) 0.074(14) 0.072(13) 0.011(9) 0.017(9) 0.021(9)
O49 0.07(2) 0.04(2) 0.06(2) 0.009(18) -0.012(18) 0.015(18)
O50 0.033(7) 0.033(7) 0.033(7) 0.0036(13) 0.0063(17) 0.010(2)
O51 0.058(9) 0.058(9) 0.058(9) 0.0063(14) 0.011(2) 0.017(3)
O52 0.035(16) 0.04(2) 0.040(17) 0.015(14) -0.001(14) 0.018(14)
O53 0.096(18) 0.055(18) 0.066(17) 0.011(14) 0.010(14) 0.005(14)
O54 0.044(18) 0.04(2) 0.033(17) 0.006(15) -0.024(14) 0.011(16)
O55 0.054(9) 0.054(9) 0.054(9) 0.006(2) 0.010(3) 0.016(3)
O56 0.058(12) 0.052(12) 0.067(12) 0.008(9) 0.008(9) 0.020(9)
O57 0.075(13) 0.071(14) 0.069(13) 0.012(9) 0.024(9) 0.016(9)
O58 0.048(11) 0.048(12) 0.053(11) -0.002(9) 0.008(9) 0.025(9)
O59 0.050(11) 0.047(12) 0.051(11) 0.017(9) 0.010(9) 0.018(9)
O60 0.043(8) 0.043(8) 0.043(8) 0.0047(13) 0.0084(18) 0.013(2)
O61 0.06(2) 0.06(3) 0.07(2) 0.03(2) -0.002(18) -0.002(19)
O62 0.050(11) 0.058(12) 0.059(12) 0.006(9) 0.021(9) 0.021(9)
O63 0.111(19) 0.072(15) 0.106(19) -0.002(14) 0.051(16) 0.035(15)
O64 0.061(12) 0.050(12) 0.060(12) 0.008(9) 0.014(9) 0.012(9)
O65 0.07(2) 0.02(2) 0.09(3) 0.008(19) -0.02(2) -0.003(18)
O66 0.070(6) 0.066(6) 0.065(6) 0.008(5) 0.012(5) 0.018(5)
O67 0.08(3) 0.05(3) 0.13(3) 0.02(2) 0.03(2) 0.01(2)
O68 0.097(18) 0.055(18) 0.078(17) 0.006(15) 0.008(15) 0.023(15)
O69 0.091(19) 0.11(2) 0.12(2) 0.015(17) 0.026(16) 0.040(16)
O70 0.036(7) 0.036(7) 0.036(7) 0.0040(13) 0.0071(17) 0.011(2)
O71 0.049(19) 0.06(2) 0.037(18) 0.000(16) 0.012(15) 0.004(17)
O72 0.06(2) 0.04(2) 0.07(2) 0.014(18) 0.028(17) 0.031(17)
O73 0.078(11) 0.078(11) 0.078(11) 0.009(2) 0.015(3) 0.023(4)
O74 0.038(10) 0.030(11) 0.038(10) 0.010(8) 0.006(8) 0.011(8)
O75 0.15(4) 0.07(3) 0.10(3) 0.00(3) 0.05(3) 0.05(3)
O76 0.041(11) 0.039(11) 0.051(11) 0.008(9) 0.012(8) 0.011(8)
O77 0.076(16) 0.12(2) 0.061(16) 0.007(15) -0.008(10) 0.023(15)
O78 0.038(10) 0.029(11) 0.045(11) 0.008(8) -0.003(8) 0.016(8)
O79 0.093(18) 0.08(2) 0.103(19) 0.009(15) 0.039(15) 0.048(15)
O80 0.076(10) 0.076(10) 0.076(10) 0.0084(15) 0.015(2) 0.022(3)
O81 0.103(19) 0.055(18) 0.081(17) 0.029(15) 0.019(15) 0.000(14)
O83 0.089(18) 0.09(2) 0.110(19) 0.026(16) 0.054(16) 0.022(15)
O84 0.028(10) 0.040(11) 0.038(10) -0.003(8) 0.008(8) 0.011(8)
O86 0.046(8) 0.046(8) 0.046(8) 0.0051(13) 0.0091(18) 0.014(2)
O87 0.07(3) 0.10(4) 0.14(4) 0.02(3) 0.06(3) 0.02(2)
O88 0.046(9) 0.045(9) 0.047(9) 0.006(5) 0.006(5) 0.013(5)
O89 0.08(2) 0.05(3) 0.06(2) -0.015(18) -0.005(19) 0.02(2)
O90 0.030(7) 0.030(7) 0.031(7) 0.003(2) 0.006(2) 0.009(3)
O92 0.047(12) 0.058(13) 0.065(12) 0.008(9) 0.001(9) 0.007(9)
O93 0.091(18) 0.053(17) 0.055(16) 0.018(14) 0.000(14) 0.006(14)
O94 0.054(11) 0.042(12) 0.041(11) 0.012(9) 0.005(8) 0.011(8)
O95 0.020(14) 0.03(2) 0.056(19) -0.025(15) 0.007(14) 0.000(14)
O96 0.038(10) 0.049(12) 0.046(11) 0.006(9) 0.015(8) 0.011(8)
O97 0.07(2) 0.06(3) 0.08(3) -0.03(2) 0.01(2) 0.03(2)
O98 0.097(18) 0.063(19) 0.091(18) 0.009(15) 0.031(15) 0.029(15)
O99 0.047(19) 0.04(2) 0.07(2) 0.004(18) -0.010(17) -0.005(17)
O100 0.033(7) 0.033(7) 0.034(7) 0.004(2) 0.007(2) 0.011(3)
O101 0.049(8) 0.049(8) 0.050(8) 0.0053(14) 0.0098(19) 0.015(3)
O102 0.053(8) 0.053(8) 0.053(8) 0.0058(14) 0.0103(19) 0.016(3)
O103 0.040(18) 0.06(3) 0.06(2) -0.022(18) 0.009(16) 0.012(17)
O104 0.024(17) 0.09(3) 0.08(2) 0.03(2) 0.017(16) 0.001(18)
O105 0.058(15) 0.047(17) 0.073(16) -0.008(14) 0.015(13) -0.002(13)
O106 0.044(8) 0.045(8) 0.045(8) 0.005(2) 0.009(3) 0.013(3)
O107 0.078(13) 0.064(13) 0.068(13) 0.008(9) 0.013(9) 0.009(9)
O108 0.06(2) 0.04(2) 0.08(2) -0.002(19) 0.014(19) 0.018(18)
O109 0.099(19) 0.058(18) 0.079(18) 0.016(15) -0.009(15) 0.012(15)
O110 0.027(16) 0.06(3) 0.07(2) 0.017(18) 0.014(15) 0.008(16)
O111 0.065(12) 0.065(13) 0.068(13) 0.008(9) 0.017(9) 0.015(9)
O112 0.065(12) 0.065(13) 0.069(13) 0.009(9) 0.016(9) 0.015(9)
O113 0.050(8) 0.050(8) 0.050(8) 0.0053(14) 0.0098(19) 0.015(3)
O114 0.068(6) 0.067(6) 0.066(6) 0.008(5) 0.011(5) 0.018(5)
O115 0.05(2) 0.05(2) 0.07(2) 0.001(18) 0.028(18) -0.006(18)
O116 0.09(3) 0.03(2) 0.08(2) 0.009(18) -0.01(2) 0.004(19)
O117 0.076(11) 0.077(11) 0.077(11) 0.008(2) 0.015(3) 0.023(4)
O118 0.048(8) 0.048(8) 0.048(8) 0.0052(13) 0.0095(18) 0.014(3)
O119 0.079(13) 0.078(14) 0.071(13) 0.006(9) 0.017(9) 0.020(9)
O120 0.048(9) 0.050(9) 0.050(9) 0.006(5) 0.009(5) 0.014(5)
O121 0.059(9) 0.059(9) 0.059(9) 0.006(2) 0.011(3) 0.018(3)
O122 0.056(11) 0.038(12) 0.046(11) 0.007(9) 0.004(9) 0.011(8)
O123 0.047(8) 0.047(8) 0.047(8) 0.0052(13) 0.0092(18) 0.014(2)
O124 0.065(9) 0.065(9) 0.065(9) 0.0072(14) 0.013(2) 0.019(3)
O125 0.078(13) 0.074(14) 0.068(13) 0.009(9) 0.014(9) 0.018(9)
O126 0.055(15) 0.060(18) 0.076(17) 0.008(14) 0.012(13) 0.020(13)
O127 0.069(13) 0.066(13) 0.071(13) 0.007(9) 0.022(9) 0.016(9)
O128 0.034(17) 0.04(2) 0.08(2) -0.001(18) -0.003(16) 0.024(16)
O129 0.12(3) 0.07(3) 0.04(2) -0.010(19) -0.03(2) 0.02(2)
O130 0.042(10) 0.041(11) 0.032(10) 0.009(8) 0.007(8) 0.006(8)
O131 0.081(18) 0.09(2) 0.099(19) 0.005(16) 0.013(15) 0.020(15)
O132 0.059(9) 0.059(9) 0.059(9) 0.007(2) 0.012(3) 0.017(3)
O133 0.12(3) 0.03(2) 0.12(3) -0.01(2) 0.04(3) -0.01(2)
O134 0.047(11) 0.032(11) 0.047(11) 0.006(8) 0.013(8) 0.016(8)
O135 0.103(19) 0.069(19) 0.070(17) 0.032(15) 0.010(15) 0.012(15)
O136 0.056(19) 0.05(2) 0.020(16) -0.010(14) -0.004(14) -0.012(17)
O137 0.099(15) 0.089(16) 0.098(15) 0.017(10) 0.024(10) 0.021(10)
O138 0.050(11) 0.045(12) 0.043(11) 0.012(9) 0.014(8) 0.013(8)
O139 0.081(14) 0.075(14) 0.074(14) 0.011(9) 0.011(9) 0.019(9)
O140 0.030(16) 0.06(3) 0.06(2) 0.002(18) 0.005(15) 0.021(16)
O141 0.077(13) 0.070(14) 0.075(13) 0.009(9) 0.014(9) 0.015(9)
O142 0.030(10) 0.029(11) 0.036(10) -0.001(8) 0.010(8) 0.013(8)
O143 0.073(10) 0.073(10) 0.073(10) 0.0079(15) 0.014(2) 0.022(3)
O144 0.09(2) 0.02(2) 0.05(2) 0.004(15) 0.029(18) -0.011(18)
O145 0.101(19) 0.10(2) 0.092(19) 0.025(16) 0.012(15) 0.043(16)
O146 0.067(6) 0.066(6) 0.066(6) 0.007(5) 0.016(5) 0.021(5)
O147 0.066(12) 0.053(13) 0.060(12) 0.009(9) 0.005(9) 0.012(9)
O148 0.034(10) 0.026(10) 0.029(10) 0.002(8) -0.006(8) 0.011(8)
O149 0.072(17) 0.062(18) 0.098(18) 0.027(15) 0.016(15) 0.006(14)
O150 0.06(2) 0.06(3) 0.07(2) 0.016(19) 0.043(18) 0.025(19)
O151 0.064(10) 0.064(10) 0.064(10) 0.007(2) 0.012(3) 0.019(3)
O152 0.043(8) 0.043(8) 0.043(8) 0.0048(13) 0.0084(18) 0.013(2)
O153 0.070(17) 0.075(19) 0.074(17) 0.010(15) -0.004(14) 0.006(14)
O154 0.060(12) 0.060(13) 0.068(12) 0.004(9) 0.011(9) 0.014(9)
O155 0.08(2) 0.04(2) 0.045(19) -0.011(16) -0.003(17) 0.033(18)
O156 0.05(2) 0.07(3) 0.08(3) 0.00(2) 0.007(18) 0.013(19)
O157 0.067(16) 0.074(19) 0.083(17) -0.005(15) 0.034(14) 0.015(14)
O158 0.045(8) 0.045(8) 0.045(8) 0.0050(13) 0.0088(18) 0.013(2)
O159 0.028(6) 0.028(6) 0.028(6) 0.0030(12) 0.0056(16) 0.008(2)
O160 0.05(2) 0.05(3) 0.05(2) -0.010(18) 0.005(17) -0.003(18)
O161 0.09(3) 0.12(4) 0.06(2) 0.01(2) 0.00(2) 0.03(3)
O162 0.07(2) 0.03(2) 0.048(19) -0.001(15) 0.002(17) 0.005(17)
O163 0.057(15) 0.043(16) 0.048(15) 0.007(13) -0.004(12) 0.013(13)
O164 0.080(13) 0.075(14) 0.077(14) 0.008(9) 0.014(9) 0.022(9)
O165 0.080(11) 0.080(11) 0.080(11) 0.009(2) 0.016(3) 0.023(4)
O166 0.057(19) 0.04(2) 0.046(18) 0.013(16) 0.001(15) 0.031(17)
O167 0.080(14) 0.073(14) 0.078(14) 0.009(9) 0.006(9) 0.020(9)
O168 0.10(3) 0.04(2) 0.07(2) -0.003(18) -0.01(2) 0.03(2)
O170 0.042(10) 0.043(11) 0.036(10) 0.004(8) 0.011(8) 0.015(8)
O171 0.06(4) 0.05(4) 0.05(4) 0.01(2) 0.01(2) 0.02(2)
O172 0.07(2) 0.06(3) 0.039(18) 0.029(17) 0.012(16) 0.021(19)
O173 0.082(11) 0.082(11) 0.082(11) 0.0089(15) 0.016(2) 0.024(3)
O174 0.068(10) 0.069(10) 0.069(10) 0.007(2) 0.014(3) 0.020(4)
O175 0.103(13) 0.102(13) 0.103(13) 0.012(3) 0.020(3) 0.030(4)
O176 0.08(2) 0.06(3) 0.039(18) 0.030(17) 0.022(17) 0.005(19)
O177 0.073(10) 0.073(10) 0.073(10) 0.0079(15) 0.014(2) 0.022(3)
O178 0.061(12) 0.057(13) 0.059(12) -0.001(9) 0.010(9) 0.019(9)
O179 0.069(5) 0.068(5) 0.069(5) 0.0075(11) 0.0135(14) 0.0201(17)
O180 0.067(12) 0.060(13) 0.058(12) 0.008(9) 0.013(9) 0.017(9)
O182 0.041(11) 0.047(12) 0.041(11) 0.011(9) 0.016(8) 0.010(8)
O184 0.065(12) 0.046(12) 0.049(11) 0.010(9) 0.001(9) 0.012(9)
O186 0.051(8) 0.051(8) 0.051(8) 0.0056(14) 0.0099(19) 0.015(3)
O5 0.086(12) 0.086(12) 0.086(12) 0.010(2) 0.016(3) 0.025(4)
N1 0.063(12) 0.063(12) 0.063(12) 0.0068(17) 0.012(3) 0.019(4)
O85 0.062(19) 0.07(2) 0.067(19) 0.019(16) 0.026(16) 0.008(15)
N4 0.107(15) 0.107(15) 0.107(15) 0.0117(19) 0.021(3) 0.031(4)
O169 0.076(18) 0.11(2) 0.13(2) 0.018(17) 0.042(16) 0.040(16)
N2 0.077(12) 0.077(12) 0.077(12) 0.0084(17) 0.015(3) 0.023(4)
C1 0.14(3) 0.14(3) 0.14(3) 0.015(3) 0.027(5) 0.041(8)
C4 0.079(17) 0.079(17) 0.079(17) 0.009(3) 0.015(4) 0.023(5)
C6 0.063(13) 0.063(13) 0.063(13) 0.007(2) 0.012(3) 0.019(4)
C8 0.064(13) 0.064(13) 0.064(13) 0.007(3) 0.012(3) 0.019(4)
C2 0.095(19) 0.095(19) 0.095(19) 0.011(3) 0.018(4) 0.028(6)
C5 0.073(16) 0.074(16) 0.073(16) 0.008(3) 0.014(4) 0.022(5)
N3 0.034(15) 0.034(15) 0.034(15) 0.0037(19) 0.007(3) 0.010(4)
C3 0.05(2) 0.05(2) 0.05(2) 0.006(3) 0.010(5) 0.016(7)
C7 0.05(2) 0.05(2) 0.05(2) 0.005(3) 0.010(5) 0.015(7)
O23 0.07(3) 0.07(3) 0.08(3) 0.000(18) 0.005(18) 0.037(19)
O91 0.07(3) 0.09(3) 0.09(3) 0.004(19) 0.035(19) 0.027(19)
O82 0.064(9) 0.064(9) 0.064(9) 0.0071(14) 0.012(2) 0.019(3)

loop_
_atom_type_symbol
_atom_type_description
_atom_type_scat_dispersion_real
_atom_type_scat_dispersion_imag
_atom_type_scat_source
C C 0.0033 0.0016 'International Tables Vol C Tables 4.2.6.8 and 6.1.1.4'
H H 0.0000 0.0000 'International Tables Vol C Tables 4.2.6.8 and 6.1.1.4'
N N 0.0061 0.0033 'International Tables Vol C Tables 4.2.6.8 and 6.1.1.4'
Na Na 0.0362 0.0249 'International Tables Vol C Tables 4.2.6.8 and 6.1.1.4'
O O 0.0106 0.0060 'International Tables Vol C Tables 4.2.6.8 and 6.1.1.4'
Se Se -0.0929 2.2259 'International Tables Vol C Tables 4.2.6.8 and 6.1.1.4'
W W -0.8490 6.8722 'International Tables Vol C Tables 4.2.6.8 and 6.1.1.4'
Yb Yb -0.3850 5.5486 'International Tables Vol C Tables 4.2.6.8 and 6.1.1.4'

loop_
_geom_angle_atom_site_label_1
_geom_angle_atom_site_label_2
_geom_angle_atom_site_label_3
_geom_angle
_geom_angle_site_symmetry_1
_geom_angle_site_symmetry_3
_geom_angle_publ_flag
O12 W1 O124 81.5(11) . . ?
O12 W1 O152 74.0(10) . . ?
O40 W1 O12 153.7(11) . . ?
O40 W1 O124 82.1(11) . . ?
O40 W1 O152 81.2(10) . . ?
O90 W1 O12 98.8(11) . . ?
O90 W1 O40 104.0(11) . . ?
O90 W1 O124 99.3(12) . . ?
O90 W1 O152 167.9(10) . . ?
O90 W1 O159 104.3(12) . . ?
O124 W1 O152 70.2(11) . . ?
O159 W1 O12 94.4(10) . . ?
O159 W1 O40 92.6(11) . . ?
O159 W1 O124 156.3(13) . . ?
O159 W1 O152 86.2(11) . . ?
O35 W2 O107 152.8(13) . . ?
O35 W2 O134 84.6(11) . . ?
O35 W2 O144 91.1(13) . . ?
O35 W2 O164 92.0(14) . . ?
O107 W2 O134 68.3(12) . . ?
O135 W2 O35 104.0(15) . . ?
O135 W2 O107 103.2(15) . . ?
O135 W2 O134 171.2(14) . . ?
O135 W2 O144 97.9(17) . . ?
O135 W2 O164 95.9(17) . . ?
O144 W2 O107 85.2(13) . . ?
O144 W2 O134 83.5(11) . . ?
O144 W2 O164 164.7(13) . . ?
O164 W2 O107 85.2(15) . . ?
O164 W2 O134 81.8(12) . . ?
O7 W3 O29 83.4(11) . . ?
O7 W3 O115 161.6(13) . . ?
O7 W3 O118 88.1(13) . . ?
O7 W3 O168 91.9(14) . . ?
O21 W3 O7 103.2(15) . . ?
O21 W3 O29 167.5(15) . . ?
O21 W3 O115 95.1(15) . . ?
O21 W3 O118 102.8(15) . . ?
O21 W3 O168 100.1(16) . . ?
O115 W3 O29 78.4(11) . . ?
O118 W3 O29 87.9(11) . . ?
O118 W3 O115 88.5(14) . . ?
O118 W3 O168 156.4(13) . . ?
O168 W3 O29 68.8(12) . . ?
O168 W3 O115 84.0(15) . . ?
O1 W4 O12 154.1(10) . . ?
O1 W4 O88 82.4(11) . . ?
O1 W4 O152 81.3(11) . . ?
O6 W4 O1 105.3(12) . . ?
O6 W4 O12 97.6(12) . . ?
O6 W4 O20 105.9(12) . . ?
O6 W4 O88 97.0(11) . . ?
O6 W4 O152 166.6(11) . . ?
O12 W4 O88 82.8(11) . . ?
O12 W4 O152 73.9(10) . . ?
O20 W4 O1 90.9(12) . . ?
O20 W4 O12 94.5(12) . . ?
O20 W4 O88 157.1(12) . . ?
O20 W4 O152 85.3(11) . . ?
O88 W4 O152 72.0(10) . . ?
O65 W5 O97 86.7(13) . . ?
O65 W5 O111 154.8(14) . . ?
O65 W5 O139 93.3(16) . . ?
O65 W5 O167 88.5(16) . . ?
O111 W5 O97 68.1(13) . . ?
O111 W5 O139 83.1(14) . . ?
O139 W5 O97 79.9(13) . . ?
O167 W5 O97 81.7(14) . . ?
O167 W5 O111 87.5(15) . . ?
O167 W5 O139 161.4(16) . . ?
O175 W5 O65 104.8(18) . . ?
O175 W5 O97 167.8(17) . . ?
O175 W5 O111 100.4(17) . . ?
O175 W5 O139 95.3(17) . . ?
O175 W5 O167 102.2(18) . . ?
O1 W6 O14 161.8(11) . . ?
O1 W6 O16 85.4(12) . . ?
O1 W6 O59 83.8(11) . . ?
O14 W6 O16 82.4(11) . . ?
O14 W6 O59 79.6(11) . . ?
O16 W6 O59 71.1(11) . . ?
O84 W6 O1 91.9(13) . . ?
O84 W6 O14 93.8(12) . . ?
O84 W6 O16 155.8(11) . . ?
O84 W6 O59 84.8(11) . . ?
O155 W6 O1 94.8(13) . . ?
O155 W6 O14 100.8(13) . . ?
O155 W6 O16 101.7(14) . . ?
O155 W6 O59 172.7(13) . . ?
O155 W6 O84 102.5(14) . . ?
O33 W7 O3 69.9(12) . . ?
O56 W7 O3 85.6(12) . . ?
O56 W7 O33 155.0(14) . . ?
O68 W7 O3 169.6(13) . . ?
O68 W7 O33 102.4(15) . . ?
O68 W7 O56 102.5(16) . . ?
O68 W7 O102 102.3(15) . . ?
O68 W7 O180 100.4(15) . . ?
O102 W7 O3 71.1(12) . . ?
O102 W7 O33 88.0(12) . . ?
O102 W7 O56 89.0(12) . . ?
O180 W7 O3 86.8(12) . . ?
O180 W7 O33 90.5(13) . . ?
O180 W7 O56 82.8(13) . . ?
O180 W7 O102 157.0(14) . . ?
O8 W8 O152 81.1(11) . . ?
O8 W8 O184 83.2(12) . . ?
O39 W8 O8 104.8(14) . . ?
O39 W8 O88 100.8(13) . . ?
O39 W8 O124 98.6(16) . . ?
O39 W8 O152 172.6(14) . . ?
O39 W8 O184 102.8(14) . . ?
O88 W8 O8 86.3(12) . . ?
O88 W8 O152 74.9(10) . . ?
O88 W8 O184 155.9(12) . . ?
O124 W8 O8 156.2(13) . . ?
O124 W8 O88 93.2(14) . . ?
O124 W8 O152 75.8(12) . . ?
O124 W8 O184 88.0(14) . . ?
O184 W8 O152 82.1(11) . . ?
O11 W9 O173 74.0(13) . . ?
O13 W9 O11 90.5(15) . . ?
O13 W9 O127 158.0(13) . . ?
O13 W9 O129 86.7(15) . . ?
O13 W9 O173 81.8(13) . . ?
O41 W9 O11 100.7(15) . . ?
O41 W9 O13 102.2(16) . . ?
O41 W9 O127 99.7(16) . . ?
O41 W9 O129 104.4(15) . . ?
O41 W9 O173 173.5(16) . . ?
O127 W9 O11 84.6(15) . . ?
O127 W9 O129 88.7(15) . . ?
O127 W9 O173 76.3(13) . . ?
O129 W9 O11 154.8(14) . . ?
O129 W9 O173 80.8(13) . . ?
O17 W10 O54 84.8(12) . . ?
O17 W10 O130 82.2(11) . . ?
O40 W10 O17 163.7(12) . . ?
O40 W10 O54 85.3(10) . . ?
O40 W10 O130 82.2(10) . . ?
O54 W10 O130 69.4(9) . . ?
O95 W10 O17 91.4(12) . . ?
O95 W10 O40 91.4(11) . . ?
O95 W10 O54 152.3(12) . . ?
O95 W10 O130 82.9(11) . . ?
O163 W10 O17 94.2(14) . . ?
O163 W10 O40 99.7(13) . . ?
O163 W10 O54 95.6(13) . . ?
O163 W10 O95 112.0(14) . . ?
O163 W10 O130 164.8(12) . . ?
O57 W11 O101 68.9(13) . . ?
O57 W11 O137 84.2(15) . . ?
O67 W11 O57 93.7(16) . . ?
O67 W11 O101 85.7(14) . . ?
O67 W11 O137 156.8(18) . . ?
O67 W11 O167 87.1(17) . . ?
O79 W11 O57 103.3(17) . . ?
O79 W11 O67 104.5(18) . . ?
O79 W11 O101 167.8(14) . . ?
O79 W11 O137 98.5(18) . . ?
O79 W11 O167 106.0(17) . . ?
O137 W11 O101 71.9(14) . . ?
O167 W11 O57 149.5(16) . . ?
O167 W11 O101 80.8(13) . . ?
O167 W11 O137 83.4(15) . . ?
O44 W12 O104 154.5(12) . . ?
O44 W12 O108 96.9(13) . . ?
O44 W12 O120 94.3(12) . . ?
O44 W12 O142 87.0(10) . . ?
O104 W12 O142 68.2(10) . . ?
O108 W12 O104 86.4(14) . . ?
O108 W12 O120 160.9(13) . . ?
O108 W12 O142 82.9(12) . . ?
O116 W12 O44 103.1(14) . . ?
O116 W12 O104 101.2(14) . . ?
O116 W12 O108 99.4(15) . . ?
O116 W12 O120 93.0(14) . . ?
O116 W12 O142 169.1(13) . . ?
O120 W12 O104 77.0(14) . . ?
O120 W12 O142 82.3(11) . . ?
O18 W13 O29 80.5(13) . . ?
O18 W13 O140 158.6(14) . . ?
O18 W13 O168 89.6(14) . . ?
O18 W13 O82 89.6(13) . . ?
O34 W13 O18 105.7(15) . . ?
O34 W13 O29 169.0(13) . . ?
O34 W13 O140 95.4(14) . . ?
O34 W13 O168 99.7(15) . . ?
O34 W13 O82 102.5(15) . . ?
O140 W13 O29 78.1(12) . . ?
O168 W13 O29 70.9(13) . . ?
O168 W13 O140 83.4(14) . . ?
O82 W13 O29 86.5(13) . . ?
O82 W13 O140 89.1(13) . . ?
O82 W13 O168 157.2(15) . . ?
O26 W14 O27 82.4(10) . . ?
O26 W14 O60 163.5(12) . . ?
O26 W14 O99 90.3(13) . . ?
O60 W14 O27 81.5(11) . . ?
O60 W14 O99 87.9(12) . . ?
O99 W14 O27 70.6(11) . . ?
O153 W14 O26 99.2(15) . . ?
O153 W14 O27 168.4(13) . . ?
O153 W14 O60 97.3(15) . . ?
O153 W14 O99 97.9(14) . . ?
O153 W14 O166 103.5(14) . . ?
O166 W14 O26 87.1(12) . . ?
O166 W14 O27 88.0(11) . . ?
O166 W14 O60 88.7(12) . . ?
O166 W14 O99 158.6(13) . . ?
O81 W15 O103 103.1(16) . . ?
O81 W15 O107 102.7(16) . . ?
O81 W15 O125 96.3(18) . . ?
O81 W15 O134 173.4(14) . . ?
O81 W15 O146 97.4(18) . . ?
O103 W15 O134 83.6(12) . . ?
O103 W15 O146 88.6(12) . . ?
O107 W15 O103 154.2(14) . . ?
O107 W15 O134 70.7(12) . . ?
O107 W15 O146 89.1(14) . . ?
O125 W15 O103 88.8(14) . . ?
O125 W15 O107 87.3(16) . . ?
O125 W15 O134 83.9(13) . . ?
O125 W15 O146 166.3(15) . . ?
O146 W15 O134 82.5(12) . . ?
O17 W16 O78 170.2(12) . . ?
O17 W16 O122 92.3(13) . . ?
O17 W16 O158 86.2(12) . . ?
O17 W16 O160 92.2(14) . . ?
O78 W16 O158 84.0(10) . . ?
O122 W16 O78 85.2(12) . . ?
O122 W16 O158 79.4(11) . . ?
O122 W16 O160 149.2(13) . . ?
O151 W16 O17 94.3(15) . . ?
O151 W16 O78 95.5(13) . . ?
O151 W16 O122 105.9(14) . . ?
O151 W16 O158 174.7(13) . . ?
O151 W16 O160 104.2(14) . . ?
O160 W16 O78 85.3(13) . . ?
O160 W16 O158 70.5(11) . . ?
O46 W17 O49 83.8(12) . . ?
O46 W17 O156 167.4(13) . . ?
O49 W17 O156 84.6(13) . . ?
O74 W17 O46 87.0(12) . . ?
O74 W17 O49 87.6(12) . . ?
O74 W17 O147 166.3(13) . . ?
O74 W17 O156 87.5(13) . . ?
O110 W17 O46 93.8(12) . . ?
O110 W17 O49 172.4(13) . . ?
O110 W17 O74 99.5(13) . . ?
O110 W17 O147 94.0(14) . . ?
O110 W17 O156 98.3(13) . . ?
O147 W17 O46 94.2(13) . . ?
O147 W17 O49 79.0(13) . . ?
O147 W17 O156 88.5(14) . . ?
O52 W18 O94 85.4(12) . . ?
O52 W18 O130 80.9(11) . . ?
O52 W18 O184 86.0(13) . . ?
O54 W18 O52 153.8(12) . . ?
O54 W18 O94 89.9(12) . . ?
O54 W18 O130 72.9(11) . . ?
O54 W18 O184 91.4(13) . . ?
O62 W18 O52 104.4(13) . . ?
O62 W18 O54 101.7(13) . . ?
O62 W18 O94 99.1(13) . . ?
O62 W18 O130 174.6(13) . . ?
O62 W18 O184 97.5(14) . . ?
O94 W18 O130 81.8(10) . . ?
O184 W18 O94 162.7(12) . . ?
O184 W18 O130 82.1(11) . . ?
O89 W19 O51 84.2(13) . . ?
O89 W19 O92 157.1(13) . . ?
O92 W19 O51 73.2(12) . . ?
O112 W19 O51 80.5(13) . . ?
O112 W19 O89 93.7(14) . . ?
O112 W19 O92 86.3(14) . . ?
O141 W19 O51 79.9(14) . . ?
O141 W19 O89 83.2(15) . . ?
O141 W19 O92 89.2(15) . . ?
O141 W19 O112 160.4(16) . . ?
O141 W19 O165 99.1(17) . . ?
O165 W19 O51 171.9(14) . . ?
O165 W19 O89 103.7(15) . . ?
O165 W19 O92 98.8(15) . . ?
O165 W19 O112 100.5(16) . . ?
O10 W20 O27 81.0(10) . . ?
O10 W20 O99 86.9(13) . . ?
O10 W20 O120 88.7(13) . . ?
O10 W20 O128 161.2(12) . . ?
O32 W20 O10 100.0(12) . . ?
O32 W20 O27 169.6(12) . . ?
O32 W20 O99 98.8(12) . . ?
O32 W20 O120 102.4(13) . . ?
O32 W20 O128 97.9(12) . . ?
O99 W20 O27 70.9(11) . . ?
O99 W20 O128 84.7(13) . . ?
O120 W20 O27 87.9(11) . . ?
O120 W20 O99 158.8(12) . . ?
O120 W20 O128 93.1(13) . . ?
O128 W20 O27 80.3(11) . . ?
O2 W21 O87 156.0(16) . . ?
O2 W21 O101 84.9(12) . . ?
O2 W21 O144 92.0(14) . . ?
O19 W21 O2 106.8(17) . . ?
O19 W21 O57 99.4(19) . . ?
O19 W21 O87 97.2(18) . . ?
O19 W21 O101 165.9(15) . . ?
O19 W21 O144 104.4(18) . . ?
O57 W21 O2 91.6(15) . . ?
O57 W21 O87 85.2(16) . . ?
O57 W21 O101 71.9(13) . . ?
O57 W21 O144 153.8(15) . . ?
O87 W21 O101 71.5(14) . . ?
O144 W21 O87 81.1(15) . . ?
O144 W21 O101 82.6(12) . . ?
O25 W22 O24 171.0(13) . . ?
O25 W22 O80 102.3(16) . . ?
O25 W22 O108 97.9(15) . . ?
O25 W22 O82 95.8(15) . . ?
O36 W22 O24 85.9(11) . . ?
O36 W22 O25 103.1(15) . . ?
O36 W22 O80 153.6(13) . . ?
O36 W22 O108 96.3(14) . . ?
O36 W22 O82 92.1(14) . . ?
O80 W22 O24 68.7(12) . . ?
O108 W22 O24 81.8(12) . . ?
O108 W22 O80 87.3(14) . . ?
O108 W22 O82 161.8(13) . . ?
O82 W22 O24 82.8(12) . . ?
O82 W22 O80 78.1(14) . . ?
O42 W23 O3 84.8(10) . . ?
O72 W23 O3 84.6(12) . . ?
O72 W23 O42 90.1(13) . . ?
O72 W23 O102 158.4(13) . . ?
O72 W23 O172 92.1(14) . . ?
O93 W23 O3 170.2(13) . . ?
O93 W23 O42 102.3(14) . . ?
O93 W23 O72 101.9(15) . . ?
O93 W23 O102 99.6(16) . . ?
O93 W23 O172 102.4(14) . . ?
O102 W23 O3 74.0(12) . . ?
O102 W23 O42 85.0(12) . . ?
O172 W23 O3 69.8(11) . . ?
O172 W23 O42 154.2(11) . . ?
O172 W23 O102 83.6(13) . . ?
O86 W24 O28 68.3(10) . . ?
O100 W24 O28 168.4(10) . . ?
O100 W24 O86 100.6(11) . . ?
O100 W24 O136 105.1(13) . . ?
O100 W24 O166 93.5(12) . . ?
O100 W24 O170 96.8(12) . . ?
O136 W24 O28 85.9(12) . . ?
O136 W24 O86 154.0(13) . . ?
O136 W24 O166 92.7(12) . . ?
O136 W24 O170 96.9(12) . . ?
O166 W24 O28 82.1(10) . . ?
O166 W24 O86 81.9(11) . . ?
O170 W24 O28 85.4(11) . . ?
O170 W24 O86 83.6(11) . . ?
O170 W24 O166 163.6(11) . . ?
O50 W25 O76 165.7(11) . . ?
O50 W25 O106 86.5(11) . . ?
O50 W25 O122 90.0(12) . . ?
O50 W25 O128 100.5(12) . . ?
O50 W25 O148 98.5(11) . . ?
O76 W25 O106 82.5(11) . . ?
O122 W25 O76 79.4(11) . . ?
O122 W25 O106 81.6(11) . . ?
O128 W25 O76 87.7(12) . . ?
O128 W25 O106 85.3(11) . . ?
O128 W25 O122 162.6(12) . . ?
O148 W25 O76 92.4(11) . . ?
O148 W25 O106 174.9(12) . . ?
O148 W25 O122 97.4(11) . . ?
O148 W25 O128 94.7(11) . . ?
O31 W26 O118 95.7(13) . . ?
O31 W26 O150 99.0(15) . . ?
O31 W26 O170 97.2(13) . . ?
O31 W26 O176 169.6(13) . . ?
O71 W26 O31 105.7(15) . . ?
O71 W26 O118 92.9(14) . . ?
O71 W26 O150 155.2(13) . . ?
O71 W26 O170 95.6(13) . . ?
O71 W26 O176 84.5(11) . . ?
O118 W26 O150 81.6(13) . . ?
O118 W26 O176 81.4(12) . . ?
O150 W26 O176 70.8(11) . . ?
O170 W26 O118 162.0(11) . . ?
O170 W26 O150 84.0(12) . . ?
O170 W26 O176 83.6(12) . . ?
O55 W27 O60 96.6(12) . . ?
O55 W27 O72 96.2(13) . . ?
O55 W27 O138 94.9(12) . . ?
O55 W27 O148 176.1(11) . . ?
O60 W27 O72 89.4(12) . . ?
O60 W27 O138 162.9(11) . . ?
O60 W27 O148 80.0(10) . . ?
O72 W27 O148 81.9(10) . . ?
O138 W27 O72 76.8(11) . . ?
O138 W27 O148 88.0(10) . . ?
O162 W27 O55 99.6(14) . . ?
O162 W27 O60 97.9(14) . . ?
O162 W27 O72 161.7(12) . . ?
O162 W27 O138 92.5(13) . . ?
O162 W27 O148 82.9(11) . . ?
O8 W28 O52 86.3(11) . . ?
O8 W28 O59 82.8(11) . . ?
O8 W28 O64 166.6(12) . . ?
O16 W28 O8 91.5(12) . . ?
O16 W28 O52 155.5(12) . . ?
O16 W28 O59 73.6(11) . . ?
O16 W28 O64 89.0(13) . . ?
O52 W28 O59 81.9(10) . . ?
O52 W28 O64 87.6(12) . . ?
O64 W28 O59 84.5(12) . . ?
O126 W28 O8 97.7(14) . . ?
O126 W28 O16 100.1(13) . . ?
O126 W28 O52 104.4(13) . . ?
O126 W28 O59 173.6(12) . . ?
O126 W28 O64 95.4(14) . . ?
O109 W29 O66 173.0(15) . . ?
O109 W29 O114 98.1(17) . . ?
O109 W29 O147 105.1(15) . . ?
O109 W29 O164 95.7(17) . . ?
O109 W29 O179 104.2(16) . . ?
O114 W29 O66 81.9(13) . . ?
O114 W29 O147 80.6(15) . . ?
O114 W29 O164 166.0(16) . . ?
O114 W29 O179 89.2(15) . . ?
O147 W29 O66 81.8(13) . . ?
O147 W29 O179 150.1(14) . . ?
O164 W29 O66 84.7(13) . . ?
O164 W29 O147 93.8(16) . . ?
O164 W29 O179 89.5(15) . . ?
O179 W29 O66 68.9(13) . . ?
O14 W30 O42 167.9(11) . . ?
O14 W30 O48 89.3(13) . . ?
O14 W30 O70 82.8(10) . . ?
O42 W30 O48 86.1(13) . . ?
O42 W30 O70 85.1(10) . . ?
O47 W30 O14 98.1(14) . . ?
O47 W30 O42 93.8(14) . . ?
O47 W30 O48 101.5(17) . . ?
O47 W30 O70 172.9(14) . . ?
O47 W30 O138 108.2(15) . . ?
O48 W30 O70 71.5(12) . . ?
O138 W30 O14 92.0(12) . . ?
O138 W30 O42 86.4(13) . . ?
O138 W30 O48 149.8(13) . . ?
O138 W30 O70 78.7(11) . . ?
O9 W31 O11 98.8(16) . . ?
O9 W31 O49 104.5(16) . . ?
O9 W31 O114 108.2(15) . . ?
O9 W31 O173 171.2(15) . . ?
O9 W31 O177 95.0(16) . . ?
O11 W31 O114 152.9(14) . . ?
O11 W31 O173 75.2(13) . . ?
O11 W31 O177 87.0(15) . . ?
O49 W31 O11 89.5(15) . . ?
O49 W31 O114 85.7(14) . . ?
O49 W31 O173 82.2(14) . . ?
O49 W31 O177 160.5(14) . . ?
O114 W31 O173 77.7(13) . . ?
O114 W31 O177 88.7(14) . . ?
O177 W31 O173 78.4(14) . . ?
O4 W32 O26 87.7(12) . . ?
O4 W32 O28 83.4(11) . . ?
O4 W32 O113 88.9(13) . . ?
O26 W32 O28 81.2(10) . . ?
O26 W32 O113 164.2(11) . . ?
O86 W32 O4 156.4(12) . . ?
O86 W32 O26 88.7(12) . . ?
O86 W32 O28 73.0(11) . . ?
O86 W32 O113 88.2(13) . . ?
O113 W32 O28 83.1(11) . . ?
O182 W32 O4 104.2(13) . . ?
O182 W32 O26 99.0(13) . . ?
O182 W32 O28 172.4(11) . . ?
O182 W32 O86 99.4(12) . . ?
O182 W32 O113 96.8(13) . . ?
O43 W33 O66 81.3(14) . . ?
O45 W33 O43 96.6(17) . . ?
O45 W33 O66 170.8(16) . . ?
O45 W33 O89 104.1(17) . . ?
O45 W33 O146 100.9(17) . . ?
O45 W33 O179 99.2(17) . . ?
O89 W33 O43 81.6(14) . . ?
O89 W33 O66 84.5(14) . . ?
O89 W33 O179 155.7(15) . . ?
O146 W33 O43 162.5(16) . . ?
O146 W33 O66 81.3(14) . . ?
O146 W33 O89 94.6(15) . . ?
O146 W33 O179 87.5(14) . . ?
O179 W33 O43 89.1(14) . . ?
O179 W33 O66 71.9(14) . . ?
O4 W34 O10 82.8(12) . . ?
O4 W34 O142 83.4(10) . . ?
O10 W34 O142 81.1(10) . . ?
O30 W34 O4 101.9(13) . . ?
O30 W34 O10 99.1(14) . . ?
O30 W34 O104 102.3(13) . . ?
O30 W34 O142 174.7(12) . . ?
O30 W34 O178 98.7(15) . . ?
O104 W34 O4 155.2(12) . . ?
O104 W34 O10 88.4(14) . . ?
O104 W34 O142 72.3(10) . . ?
O104 W34 O178 95.1(15) . . ?
O178 W34 O4 86.3(13) . . ?
O178 W34 O10 160.7(12) . . ?
O178 W34 O142 81.9(11) . . ?
O61 W35 O51 80.8(12) . . ?
O61 W35 O92 151.9(13) . . ?
O92 W35 O51 71.1(12) . . ?
O129 W35 O51 83.4(13) . . ?
O129 W35 O61 85.1(15) . . ?
O129 W35 O92 89.9(15) . . ?
O131 W35 O51 172.4(15) . . ?
O131 W35 O61 106.7(16) . . ?
O131 W35 O92 101.4(16) . . ?
O131 W35 O129 97.9(17) . . ?
O131 W35 O139 95.3(18) . . ?
O139 W35 O51 83.7(14) . . ?
O139 W35 O61 89.6(16) . . ?
O139 W35 O92 89.0(16) . . ?
O139 W35 O129 166.7(15) . . ?
O18 W36 O24 81.8(11) . . ?
O58 W36 O18 84.5(13) . . ?
O58 W36 O24 83.3(11) . . ?
O80 W36 O18 83.7(14) . . ?
O80 W36 O24 72.0(13) . . ?
O80 W36 O58 153.9(13) . . ?
O80 W36 O178 97.0(15) . . ?
O98 W36 O18 98.3(15) . . ?
O98 W36 O24 172.5(14) . . ?
O98 W36 O58 104.3(14) . . ?
O98 W36 O80 100.5(16) . . ?
O98 W36 O178 99.2(15) . . ?
O178 W36 O18 162.1(13) . . ?
O178 W36 O24 81.4(11) . . ?
O178 W36 O58 87.4(13) . . ?
O73 W37 O97 174.2(16) . . ?
O73 W37 O103 101.9(16) . . ?
O73 W37 O111 103.0(16) . . ?
O73 W37 O112 98.3(15) . . ?
O73 W37 O143 98.0(16) . . ?
O103 W37 O97 83.9(13) . . ?
O103 W37 O112 88.0(13) . . ?
O103 W37 O143 84.9(14) . . ?
O111 W37 O97 71.2(13) . . ?
O111 W37 O103 155.0(13) . . ?
O111 W37 O112 86.5(15) . . ?
O111 W37 O143 93.7(15) . . ?
O112 W37 O97 80.9(13) . . ?
O143 W37 O97 83.3(13) . . ?
O143 W37 O112 163.3(14) . . ?
O94 W38 O158 80.4(12) . . ?
O94 W38 O160 90.4(13) . . ?
O94 W38 O180 162.9(12) . . ?
O94 W38 O186 90.8(13) . . ?
O119 W38 O94 102.3(15) . . ?
O119 W38 O158 170.6(13) . . ?
O119 W38 O160 97.5(15) . . ?
O119 W38 O180 94.4(16) . . ?
O119 W38 O186 105.7(15) . . ?
O160 W38 O158 73.4(11) . . ?
O160 W38 O180 91.0(14) . . ?
O180 W38 O158 83.8(12) . . ?
O186 W38 O158 83.1(11) . . ?
O186 W38 O160 156.0(12) . . ?
O186 W38 O180 81.2(13) . . ?
O43 W39 O127 156.5(15) . . ?
O43 W39 O141 82.0(14) . . ?
O43 W39 O177 89.9(14) . . ?
O127 W39 O141 91.0(14) . . ?
O127 W39 O177 87.7(14) . . ?
O157 W39 O43 102.3(17) . . ?
O157 W39 O127 101.2(16) . . ?
O157 W39 O141 102.7(15) . . ?
O157 W39 O177 100.6(16) . . ?
O177 W39 O141 156.5(15) . . ?
O48 W40 O70 72.9(13) . . ?
O56 W40 O48 88.0(13) . . ?
O56 W40 O70 81.8(12) . . ?
O64 W40 O48 90.5(14) . . ?
O64 W40 O56 165.8(14) . . ?
O64 W40 O70 84.2(12) . . ?
O64 W40 O186 91.5(13) . . ?
O161 W40 O48 97.8(16) . . ?
O161 W40 O56 96.0(17) . . ?
O161 W40 O64 98.2(17) . . ?
O161 W40 O70 170.5(14) . . ?
O161 W40 O186 104.7(14) . . ?
O186 W40 O48 156.9(14) . . ?
O186 W40 O56 84.4(13) . . ?
O186 W40 O70 84.4(11) . . ?
O13 W41 O46 79.6(12) . . ?
O15 W41 O13 90.0(14) . . ?
O15 W41 O46 169.1(13) . . ?
O15 W41 O61 89.8(13) . . ?
O38 W41 O13 88.2(14) . . ?
O38 W41 O15 92.2(13) . . ?
O38 W41 O46 84.3(11) . . ?
O38 W41 O61 169.0(15) . . ?
O38 W41 O96 99.3(13) . . ?
O61 W41 O13 81.0(15) . . ?
O61 W41 O46 91.8(12) . . ?
O96 W41 O13 169.7(13) . . ?
O96 W41 O15 96.6(14) . . ?
O96 W41 O46 94.1(12) . . ?
O96 W41 O61 91.2(14) . . ?
O7 W42 O176 82.6(11) . . ?
O58 W42 O7 86.3(13) . . ?
O58 W42 O150 154.8(12) . . ?
O58 W42 O176 83.8(12) . . ?
O113 W42 O7 166.6(11) . . ?
O113 W42 O58 91.6(13) . . ?
O113 W42 O150 90.8(14) . . ?
O113 W42 O176 84.0(12) . . ?
O132 W42 O7 95.4(14) . . ?
O132 W42 O58 103.4(14) . . ?
O132 W42 O113 97.9(14) . . ?
O132 W42 O150 101.1(14) . . ?
O132 W42 O176 172.5(13) . . ?
O150 W42 O7 85.6(14) . . ?
O150 W42 O176 71.6(12) . . ?
O83 W43 O87 102.7(17) . . ?
O83 W43 O101 167.2(16) . . ?
O83 W43 O125 107.3(17) . . ?
O83 W43 O137 97.1(18) . . ?
O83 W43 O143 103.8(17) . . ?
O87 W43 O101 70.6(13) . . ?
O87 W43 O125 84.1(16) . . ?
O87 W43 O143 153.0(14) . . ?
O125 W43 O101 83.3(12) . . ?
O137 W43 O87 93.7(18) . . ?
O137 W43 O101 73.0(14) . . ?
O137 W43 O125 155.5(15) . . ?
O137 W43 O143 88.1(17) . . ?
O143 W43 O101 84.3(12) . . ?
O143 W43 O125 83.2(14) . . ?
O38 W44 O105 81.4(11) . . ?
O53 W44 O38 97.3(15) . . ?
O53 W44 O74 94.5(14) . . ?
O53 W44 O105 176.8(14) . . ?
O53 W44 O115 103.0(15) . . ?
O53 W44 O140 100.5(15) . . ?
O74 W44 O38 85.0(11) . . ?
O74 W44 O105 82.5(12) . . ?
O115 W44 O38 90.3(12) . . ?
O115 W44 O74 162.3(13) . . ?
O115 W44 O105 79.9(13) . . ?
O140 W44 O38 162.0(13) . . ?
O140 W44 O74 90.6(12) . . ?
O140 W44 O105 80.8(12) . . ?
O140 W44 O115 88.6(13) . . ?
O33 W45 O3 74.9(12) . . ?
O33 W45 O172 86.1(14) . . ?
O76 W45 O3 85.2(11) . . ?
O76 W45 O33 159.9(12) . . ?
O76 W45 O78 92.0(12) . . ?
O76 W45 O172 89.7(13) . . ?
O78 W45 O3 81.9(10) . . ?
O78 W45 O33 82.9(13) . . ?
O78 W45 O172 152.5(12) . . ?
O121 W45 O3 167.1(14) . . ?
O121 W45 O33 95.0(14) . . ?
O121 W45 O76 105.1(14) . . ?
O121 W45 O78 105.1(13) . . ?
O121 W45 O172 100.8(14) . . ?
O172 W45 O3 70.9(11) . . ?
Yb4 Yb1 H11A 85.9 . . ?
Yb4 Yb1 H11B 76.4 . . ?
O22 Yb1 Yb4 15.5(7) . . ?
O22 Yb1 O50 79.8(10) . . ?
O22 Yb1 O95 99.0(10) . . ?
O22 Yb1 H11A 98.2 . . ?
O22 Yb1 H11B 91.6 . . ?
O22 Yb1 O145 178.9(13) . . ?
O22 Yb1 O159 86.1(9) . . ?
O44 Yb1 Yb4 104.5(7) . . ?
O44 Yb1 O22 102.2(10) . . ?
O44 Yb1 O50 73.4(10) . . ?
O44 Yb1 O95 140.3(9) . . ?
O44 Yb1 O117 75.7(11) . . ?
O44 Yb1 H11A 61.7 . . ?
O44 Yb1 H11B 90.0 . . ?
O44 Yb1 O145 77.4(12) . . ?
O44 Yb1 O159 143.0(10) . . ?
O50 Yb1 Yb4 95.1(6) . . ?
O50 Yb1 H11A 133.7 . . ?
O50 Yb1 H11B 159.0 . . ?
O50 Yb1 O145 100.9(12) . . ?
O95 Yb1 Yb4 104.7(7) . . ?
O95 Yb1 O50 77.7(9) . . ?
O95 Yb1 H11A 146.6 . . ?
O95 Yb1 H11B 122.8 . . ?
O95 Yb1 O145 82.0(12) . . ?
O117 Yb1 Yb4 75.5(10) . . ?
O117 Yb1 O22 89.4(13) . . ?
O117 Yb1 O50 144.1(11) . . ?
O117 Yb1 O95 138.0(11) . . ?
O117 Yb1 H11A 15.2 . . ?
O117 Yb1 H11B 15.3 . . ?
O117 Yb1 O145 89.6(15) . . ?
O117 Yb1 O159 68.3(11) . . ?
H11A Yb1 H11B 28.3 . . ?
O145 Yb1 Yb4 163.7(10) . . ?
O145 Yb1 H11A 80.8 . . ?
O145 Yb1 H11B 87.5 . . ?
O159 Yb1 Yb4 75.0(6) . . ?
O159 Yb1 O50 143.4(9) . . ?
O159 Yb1 O95 71.3(9) . . ?
O159 Yb1 H11A 81.5 . . ?
O159 Yb1 H11B 53.5 . . ?
O159 Yb1 O145 93.7(12) . . ?
O2 Yb2 Yb3 76.3(8) . . ?
O2 Yb2 O35 72.3(12) . . ?
O2 Yb2 O37 72.0(13) . . ?
O2 Yb2 O110 145.6(12) . . ?
O2 Yb2 O123 86.4(11) . . ?
O2 Yb2 O133 70.1(12) . . ?
O2 Yb2 O154 138.2(13) . . ?
O2 Yb2 O174 115.6(11) . . ?
O35 Yb2 Yb3 106.6(7) . . ?
O35 Yb2 O37 113.4(12) . . ?
O35 Yb2 O133 137.4(10) . . ?
O35 Yb2 O154 147.8(11) . . ?
O35 Yb2 O174 76.3(11) . . ?
O37 Yb2 Yb3 116.6(11) . . ?
O37 Yb2 O133 72.6(14) . . ?
O110 Yb2 Yb3 92.5(7) . . ?
O110 Yb2 O35 80.4(11) . . ?
O110 Yb2 O37 139.9(12) . . ?
O110 Yb2 O133 123.5(11) . . ?
O110 Yb2 O154 73.9(11) . . ?
O110 Yb2 O174 76.3(11) . . ?
O123 Yb2 Yb3 20.8(8) . . ?
O123 Yb2 O35 93.1(11) . . ?
O123 Yb2 O37 137.5(14) . . ?
O123 Yb2 O110 74.4(10) . . ?
O123 Yb2 O133 65.6(11) . . ?
O123 Yb2 O154 98.2(11) . . ?
O123 Yb2 O174 150.2(11) . . ?
O133 Yb2 Yb3 45.2(8) . . ?
O154 Yb2 Yb3 93.7(8) . . ?
O154 Yb2 O37 77.1(12) . . ?
O154 Yb2 O133 74.3(11) . . ?
O174 Yb2 Yb3 167.9(8) . . ?
O174 Yb2 O37 71.4(14) . . ?
O174 Yb2 O133 138.9(12) . . ?
O174 Yb2 O154 79.0(12) . . ?
O65 Yb3 Yb2 108.4(8) . . ?
O65 Yb3 O69 74.8(14) . . ?
O65 Yb3 O75 115.0(14) . . ?
O65 Yb3 O133 137.0(11) . . ?
O65 Yb3 O149 149.0(12) . . ?
O67 Yb3 Yb2 79.5(10) . . ?
O67 Yb3 O65 69.6(14) . . ?
O67 Yb3 O69 110.9(14) . . ?
O67 Yb3 O75 72.2(14) . . ?
O67 Yb3 O96 144.8(13) . . ?
O67 Yb3 O133 73.3(12) . . ?
O67 Yb3 O149 137.8(14) . . ?
O69 Yb3 Yb2 169.5(9) . . ?
O69 Yb3 O75 72.5(15) . . ?
O69 Yb3 O133 140.5(14) . . ?
O75 Yb3 Yb2 113.7(10) . . ?
O75 Yb3 O133 71.8(13) . . ?
O96 Yb3 Yb2 97.1(7) . . ?
O96 Yb3 O65 78.6(12) . . ?
O96 Yb3 O69 73.4(12) . . ?
O96 Yb3 O75 137.7(12) . . ?
O96 Yb3 O133 126.7(11) . . ?
O96 Yb3 O149 77.1(12) . . ?
O123 Yb3 Yb2 22.1(8) . . ?
O123 Yb3 O65 94.3(12) . . ?
O123 Yb3 O67 89.7(13) . . ?
O123 Yb3 O69 150.6(13) . . ?
O123 Yb3 O75 135.8(13) . . ?
O123 Yb3 O96 77.7(10) . . ?
O123 Yb3 O133 64.3(12) . . ?
O123 Yb3 O149 99.0(12) . . ?
O133 Yb3 Yb2 42.6(9) . . ?
O149 Yb3 Yb2 93.4(9) . . ?
O149 Yb3 O69 80.1(13) . . ?
O149 Yb3 O75 73.0(14) . . ?
O149 Yb3 O133 73.7(11) . . ?
O20 Yb4 Yb1 75.4(7) . . ?
O20 Yb4 O63 71.9(12) . . ?
O20 Yb4 O77 93.5(12) . . ?
O20 Yb4 O84 71.4(10) . . ?
O20 Yb4 O162 143.3(10) . . ?
O22 Yb4 Yb1 16.3(8) . . ?
O22 Yb4 O20 87.0(10) . . ?
O22 Yb4 O63 93.3(13) . . ?
O22 Yb4 O77 178.3(14) . . ?
O22 Yb4 O84 101.0(10) . . ?
O22 Yb4 O136 101.1(10) . . ?
O22 Yb4 O162 78.2(11) . . ?
O63 Yb4 Yb1 78.9(10) . . ?
O77 Yb4 Yb1 165.1(11) . . ?
O77 Yb4 O63 88.4(15) . . ?
O84 Yb4 Yb1 107.3(6) . . ?
O84 Yb4 O63 139.6(11) . . ?
O84 Yb4 O77 77.6(12) . . ?
O136 Yb4 Yb1 103.4(8) . . ?
O136 Yb4 O20 143.2(11) . . ?
O136 Yb4 O63 71.9(12) . . ?
O136 Yb4 O77 79.5(11) . . ?
O136 Yb4 O84 139.4(11) . . ?
O136 Yb4 O162 73.1(11) . . ?
O162 Yb4 Yb1 94.2(7) . . ?
O162 Yb4 O63 141.5(12) . . ?
O162 Yb4 O77 100.5(13) . . ?
O162 Yb4 O84 78.7(10) . . ?
O59 Se1 O152 100.6(14) . . ?
O130 Se1 O59 100.1(14) . . ?
O130 Se1 O152 99.2(13) . . ?
O51 Se2 O66 98.4(16) . . ?
O173 Se2 O51 100.5(17) . . ?
O173 Se2 O66 102.0(19) . . ?
O29 Se3 O24 97.6(14) . . ?
O176 Se3 O24 102.3(14) . . ?
O176 Se3 O29 101.7(15) . . ?
O28 Se4 O27 100.6(13) . . ?
O142 Se4 O27 101.1(12) . . ?
O142 Se4 O28 98.8(12) . . ?
O97 Se5 O101 101.2(15) . . ?
O134 Se5 O97 101.0(16) . . ?
O134 Se5 O101 99.8(14) . . ?
O70 Se6 O3 102.9(14) . . ?
O70 Se6 O158 100.3(13) . . ?
O158 Se6 O3 100.0(14) . . ?
O41 Na1 O171 81(3) . . ?
W6 O1 W4 143.7(15) . . ?
W21 O2 Yb2 156(2) . . ?
W23 O3 W7 88.7(11) . . ?
W45 O3 W7 90.0(10) . . ?
W45 O3 W23 93.0(10) . . ?
Se6 O3 W7 122.3(14) . . ?
Se6 O3 W23 123.7(14) . . ?
Se6 O3 W45 128.2(17) . . ?
W32 O4 W34 161.5(17) . . ?
W3 O7 W42 143.8(16) . . ?
W8 O8 W28 154.7(15) . . ?
W20 O10 W34 140.8(15) . . ?
W31 O11 W9 121.5(17) . . ?
W1 O12 W4 120.6(13) . . ?
W9 O13 W41 151.9(19) . . ?
W30 O14 W6 153.7(15) . . ?
W28 O16 W6 121.4(15) . . ?
W16 O17 W10 155.6(17) . . ?
W13 O18 W36 143.9(16) . . ?
W4 O20 Yb4 157.4(17) . . ?
Yb4 O22 Yb1 148.2(15) . . ?
W36 O24 W22 95.4(10) . . ?
Se3 O24 W22 116.3(13) . . ?
Se3 O24 W36 131.9(15) . . ?
W14 O26 W32 146.8(14) . . ?
W14 O27 W20 95.5(10) . . ?
Se4 O27 W14 127.3(13) . . ?
Se4 O27 W20 126.9(15) . . ?
W32 O28 W24 95.8(10) . . ?
Se4 O28 W24 115.4(13) . . ?
Se4 O28 W32 133.5(13) . . ?
W13 O29 W3 95.4(11) . . ?
Se3 O29 W3 126.8(16) . . ?
Se3 O29 W13 132.9(15) . . ?
W45 O33 W7 125.0(16) . . ?
W2 O35 Yb2 155.0(16) . . ?
W41 O38 W44 156.6(17) . . ?
W1 O40 W10 143.3(13) . . ?
W9 O41 Na1 156(2) . . ?
W30 O42 W23 143.7(18) . . ?
W39 O43 W33 155(2) . . ?
W12 O44 Yb1 163.9(15) . . ?
W17 O46 W41 148.9(15) . . ?
W40 O48 W30 120.2(19) . . ?
W31 O49 W17 152.2(17) . . ?
W25 O50 Yb1 150.6(14) . . ?
W19 O51 W35 94.2(11) . . ?
Se2 O51 W19 140.1(19) . . ?
Se2 O51 W35 117.1(16) . . ?
W18 O52 W28 151.3(17) . . ?
W18 O54 W10 124.5(13) . . ?
W7 O56 W40 151.5(19) . . ?
W21 O57 W11 126(2) . . ?
W42 O58 W36 163.5(17) . . ?
W6 O59 W28 93.8(10) . . ?
Se1 O59 W6 118.0(15) . . ?
Se1 O59 W28 132.0(15) . . ?
W27 O60 W14 142.4(15) . . ?
W35 O61 W41 154.1(19) . . ?
W40 O64 W28 158.6(18) . . ?
W5 O65 Yb3 159(2) . . ?
W33 O66 W29 94.3(13) . . ?
Se2 O66 W29 115.7(16) . . ?
Se2 O66 W33 139.1(18) . . ?
W11 O67 Yb3 162(2) . . ?
W40 O70 W30 95.4(10) . . ?
Se6 O70 W30 118.1(13) . . ?
Se6 O70 W40 136.8(14) . . ?
W23 O72 W27 153.4(16) . . ?
W17 O74 W44 155.4(15) . . ?
W45 O76 W25 150.2(15) . . ?
W45 O78 W16 146.1(15) . . ?
W36 O80 W22 123.8(19) . . ?
W6 O84 Yb4 156.0(15) . . ?
W32 O86 W24 121.7(14) . . ?
W43 O87 W21 125(2) . . ?
W8 O88 W4 120.7(13) . . ?
W33 O89 W19 155(2) . . ?
W35 O92 W19 121.5(15) . . ?
W38 O94 W18 163.3(17) . . ?
W10 O95 Yb1 154.2(16) . . ?
W41 O96 Yb3 155.4(16) . . ?
W37 O97 W5 96.2(12) . . ?
Se5 O97 W5 116.3(17) . . ?
Se5 O97 W37 135(2) . . ?
W20 O99 W14 122.9(15) . . ?
W11 O101 W43 91.6(10) . . ?
W21 O101 W11 92.4(11) . . ?
W21 O101 W43 92.4(10) . . ?
Se5 O101 W11 120.5(14) . . ?
Se5 O101 W21 122.6(14) . . ?
Se5 O101 W43 127.9(16) . . ?
W7 O102 W23 126.2(18) . . ?
W37 O103 W15 151.1(18) . . ?
W34 O104 W12 123.2(14) . . ?
W15 O107 W2 125.8(18) . . ?
W12 O108 W22 160.5(18) . . ?
W17 O110 Yb2 155.7(15) . . ?
W37 O111 W5 124.3(16) . . ?
W19 O112 W37 160(2) . . ?
W42 O113 W32 169.9(17) . . ?
W29 O114 W31 156(2) . . ?
W44 O115 W3 139.5(16) . . ?
Yb1 O117 H11A 121.6 . . ?
Yb1 O117 H11B 121.5 . . ?
H11A O117 H11B 104.6 . . ?
W3 O118 W26 147.8(16) . . ?
W20 O120 W12 148.6(16) . . ?
W16 O122 W25 157.2(16) . . ?
Yb3 O123 Yb2 137.1(15) . . ?
W8 O124 W1 121.8(17) . . ?
W15 O125 W43 149.3(19) . . ?
W39 O127 W9 122.4(17) . . ?
W25 O128 W20 146.4(18) . . ?
W35 O129 W9 150.2(18) . . ?
W18 O130 W10 93.2(9) . . ?
Se1 O130 W10 117.3(15) . . ?
Se1 O130 W18 136.3(14) . . ?
Yb2 O133 Yb3 92.2(11) . . ?
W2 O134 W15 95.3(10) . . ?
Se5 O134 W2 117.7(14) . . ?
Se5 O134 W15 134.6(14) . . ?
W24 O136 Yb4 161(2) . . ?
W43 O137 W11 123(2) . . ?
W30 O138 W27 149.4(16) . . ?
W35 O139 W5 158(2) . . ?
W44 O140 W13 141.3(18) . . ?
W19 O141 W39 154(2) . . ?
W34 O142 W12 95.9(9) . . ?
Se4 O142 W12 115.1(12) . . ?
Se4 O142 W34 133.7(14) . . ?
W37 O143 W43 156(2) . . ?
W21 O144 W2 144.3(15) . . ?
W33 O146 W15 159.3(19) . . ?
W29 O147 W17 160(2) . . ?
W25 O148 W27 150.2(13) . . ?
Yb3 O149 H14A 120.0 . . ?
Yb3 O149 H14B 120.0 . . ?
H14A O149 H14B 120.0 . . ?
W42 O150 W26 122.6(16) . . ?
W4 O152 W1 89.7(10) . . ?
W4 O152 W8 91.9(9) . . ?
W8 O152 W1 91.9(10) . . ?
Se1 O152 W1 119.1(13) . . ?
Se1 O152 W4 119.6(13) . . ?
Se1 O152 W8 133.6(15) . . ?
W38 O158 W16 94.6(10) . . ?
Se6 O158 W16 116.2(13) . . ?
Se6 O158 W38 139.3(17) . . ?
W1 O159 Yb1 156.2(13) . . ?
W38 O160 W16 121.3(15) . . ?
W27 O162 Yb4 161.5(17) . . ?
W29 O164 W2 155(2) . . ?
W14 O166 W24 146.3(17) . . ?
W5 O167 W11 149(2) . . ?
W13 O168 W3 124.9(18) . . ?
W24 O170 W26 158.2(15) . . ?
W45 O172 W23 126.2(15) . . ?
W9 O173 W31 89.2(12) . . ?
Se2 O173 W9 127(2) . . ?
Se2 O173 W31 127.1(19) . . ?
W26 O176 W42 94.3(10) . . ?
Se3 O176 W26 118.9(14) . . ?
Se3 O176 W42 130.8(19) . . ?
W39 O177 W31 118.3(18) . . ?
W34 O178 W36 174.8(18) . . ?
W29 O179 W33 124.9(19) . . ?
W7 O180 W38 154.0(18) . . ?
W18 O184 W8 154.7(18) . . ?
W38 O186 W40 154.3(16) . . ?
H1A N1 H1B 107.0 . . ?
C6 N1 H1A 107.5 . . ?
C6 N1 H1B 107.5 . . ?
C6 N1 C8 119(3) . . ?
C8 N1 H1A 107.5 . . ?
C8 N1 H1B 107.5 . . ?
H4A N4 H4B 107.0 . . ?
C2 N4 H4A 107.6 . . ?
C2 N4 H4B 107.6 . . ?
C5 N4 H4A 107.6 . . ?
C5 N4 H4B 107.6 . . ?
C5 N4 C2 119(3) . . ?
H2D N2 H2E 107.4 . . ?
C1 N2 H2D 108.2 . . ?
C1 N2 H2E 108.2 . . ?
C4 N2 H2D 108.2 . . ?
C4 N2 H2E 108.2 . . ?
C4 N2 C1 116(5) . . ?
N2 C1 H1C 109.5 . . ?
N2 C1 H1D 109.5 . . ?
N2 C1 H1E 109.5 . . ?
H1C C1 H1D 109.5 . . ?
H1C C1 H1E 109.5 . . ?
H1D C1 H1E 109.5 . . ?
N2 C4 H4C 109.5 . . ?
N2 C4 H4D 109.5 . . ?
N2 C4 H4E 109.5 . . ?
H4C C4 H4D 109.5 . . ?
H4C C4 H4E 109.5 . . ?
H4D C4 H4E 109.5 . . ?
N1 C6 H6A 109.5 . . ?
N1 C6 H6B 109.5 . . ?
N1 C6 H6C 109.5 . . ?
H6A C6 H6B 109.5 . . ?
H6A C6 H6C 109.5 . . ?
H6B C6 H6C 109.5 . . ?
N1 C8 H8A 109.5 . . ?
N1 C8 H8B 109.5 . . ?
N1 C8 H8C 109.5 . . ?
H8A C8 H8B 109.5 . . ?
H8A C8 H8C 109.5 . . ?
H8B C8 H8C 109.5 . . ?
N4 C2 H2A 109.5 . . ?
N4 C2 H2B 109.5 . . ?
N4 C2 H2C 109.5 . . ?
H2A C2 H2B 109.5 . . ?
H2A C2 H2C 109.5 . . ?
H2B C2 H2C 109.5 . . ?
N4 C5 H5A 109.5 . . ?
N4 C5 H5B 109.5 . . ?
N4 C5 H5C 109.5 . . ?
H5A C5 H5B 109.5 . . ?
H5A C5 H5C 109.5 . . ?
H5B C5 H5C 109.5 . . ?
H3A N3 H3B 107.5 . . ?
C3 N3 H3A 108.4 . . ?
C3 N3 H3B 108.4 . . ?
C7 N3 H3A 108.4 . . ?
C7 N3 H3B 108.4 . . ?
C7 N3 C3 115(3) . . ?
N3 C3 H3C 109.5 . . ?
N3 C3 H3D 109.5 . . ?
N3 C3 H3E 109.5 . . ?
H3C C3 H3D 109.5 . . ?
H3C C3 H3E 109.5 . . ?
H3D C3 H3E 109.5 . . ?
N3 C7 H7A 109.5 . . ?
N3 C7 H7B 109.5 . . ?
N3 C7 H7C 109.5 . . ?
H7A C7 H7B 109.5 . . ?
H7A C7 H7C 109.5 . . ?
H7B C7 H7C 109.5 . . ?
W13 O82 W22 146.0(19) . . ?

loop_
_geom_bond_atom_site_label_1
_geom_bond_atom_site_label_2
_geom_bond_distance
_geom_bond_site_symmetry_2
_geom_bond_publ_flag
W1 O12 1.93(2) . ?
W1 O40 1.91(2) . ?
W1 O90 1.75(3) . ?
W1 O124 2.14(3) . ?
W1 O152 2.40(3) . ?
W1 O159 1.78(2) . ?
W2 O35 1.77(3) . ?
W2 O107 2.01(3) . ?
W2 O134 2.32(3) . ?
W2 O135 1.66(3) . ?
W2 O144 1.93(3) . ?
W2 O164 2.00(4) . ?
W3 O7 1.84(3) . ?
W3 O21 1.70(4) . ?
W3 O29 2.33(3) . ?
W3 O115 1.96(3) . ?
W3 O118 1.85(3) . ?
W3 O168 1.91(3) . ?
W4 O1 1.95(3) . ?
W4 O6 1.73(3) . ?
W4 O12 1.95(3) . ?
W4 O20 1.78(3) . ?
W4 O88 2.07(3) . ?
W4 O152 2.39(3) . ?
W5 O65 1.78(3) . ?
W5 O97 2.31(4) . ?
W5 O111 2.04(3) . ?
W5 O139 2.04(4) . ?
W5 O167 1.81(4) . ?
W5 O175 1.73(4) . ?
W6 O1 1.88(3) . ?
W6 O14 1.93(3) . ?
W6 O16 2.08(3) . ?
W6 O59 2.34(3) . ?
W6 O84 1.77(2) . ?
W6 O155 1.64(3) . ?
W7 O3 2.52(3) . ?
W7 O33 1.96(3) . ?
W7 O56 1.92(3) . ?
W7 O68 1.73(4) . ?
W7 O102 1.92(3) . ?
W7 O180 1.87(3) . ?
W8 O8 1.89(3) . ?
W8 O39 1.76(3) . ?
W8 O88 1.88(3) . ?
W8 O124 1.80(4) . ?
W8 O152 2.39(3) . ?
W8 O184 1.94(3) . ?
W9 O11 2.01(4) . ?
W9 O13 1.95(3) . ?
W9 O41 1.73(3) . ?
W9 O127 1.98(4) . ?
W9 O129 1.99(4) . ?
W9 O173 2.42(4) . ?
W10 O17 1.96(3) . ?
W10 O40 1.92(2) . ?
W10 O54 2.04(3) . ?
W10 O95 1.76(3) . ?
W10 O130 2.38(3) . ?
W10 O163 1.66(3) . ?
W11 O57 1.97(3) . ?
W11 O67 1.81(3) . ?
W11 O79 1.77(4) . ?
W11 O101 2.35(3) . ?
W11 O137 2.05(4) . ?
W11 O167 1.96(4) . ?
W12 O44 1.82(2) . ?
W12 O104 2.04(3) . ?
W12 O108 1.87(3) . ?
W12 O116 1.74(3) . ?
W12 O120 1.94(3) . ?
W12 O142 2.31(2) . ?
W13 O18 1.82(3) . ?
W13 O29 2.24(3) . ?
W13 O34 1.71(3) . ?
W13 O140 1.93(3) . ?
W13 O168 1.90(3) . ?
W13 O82 1.88(3) . ?
W14 O26 1.90(3) . ?
W14 O27 2.30(3) . ?
W14 O60 1.94(3) . ?
W14 O99 1.95(3) . ?
W14 O153 1.71(4) . ?
W14 O166 1.83(3) . ?
W15 O81 1.64(3) . ?
W15 O103 1.95(3) . ?
W15 O107 1.84(3) . ?
W15 O125 1.81(4) . ?
W15 O134 2.33(3) . ?
W15 O146 2.01(3) . ?
W16 O17 1.84(3) . ?
W16 O78 1.94(3) . ?
W16 O122 1.87(3) . ?
W16 O151 1.74(3) . ?
W16 O158 2.36(3) . ?
W16 O160 1.94(3) . ?
W17 O46 1.94(3) . ?
W17 O49 2.01(3) . ?
W17 O74 1.86(3) . ?
W17 O110 1.82(3) . ?
W17 O147 1.93(3) . ?
W17 O156 2.03(3) . ?
W18 O52 1.89(2) . ?
W18 O54 1.84(3) . ?
W18 O62 1.71(3) . ?
W18 O94 1.99(3) . ?
W18 O130 2.36(3) . ?
W18 O184 1.90(3) . ?
W19 O51 2.24(3) . ?
W19 O89 1.93(3) . ?
W19 O92 1.96(3) . ?
W19 O112 1.89(3) . ?
W19 O141 1.73(4) . ?
W19 O165 1.75(4) . ?
W20 O10 1.87(3) . ?
W20 O27 2.30(3) . ?
W20 O32 1.68(2) . ?
W20 O99 1.93(3) . ?
W20 O120 1.88(3) . ?
W20 O128 1.95(3) . ?
W21 O2 1.83(3) . ?
W21 O19 1.73(4) . ?
W21 O57 1.81(4) . ?
W21 O87 2.00(4) . ?
W21 O101 2.32(3) . ?
W21 O144 1.89(4) . ?
W22 O24 2.33(3) . ?
W22 O25 1.67(3) . ?
W22 O36 1.65(3) . ?
W22 O80 2.03(3) . ?
W22 O108 1.92(3) . ?
W22 O82 1.97(3) . ?
W23 O3 2.39(3) . ?
W23 O42 1.95(3) . ?
W23 O72 1.81(3) . ?
W23 O93 1.68(3) . ?
W23 O102 1.93(3) . ?
W23 O172 1.93(3) . ?
W24 O28 2.33(3) . ?
W24 O86 2.06(3) . ?
W24 O100 1.75(3) . ?
W24 O136 1.78(3) . ?
W24 O166 2.03(3) . ?
W24 O170 1.85(3) . ?
W25 O50 1.76(3) . ?
W25 O76 2.08(3) . ?
W25 O106 2.17(3) . ?
W25 O122 1.96(3) . ?
W25 O128 1.88(3) . ?
W25 O148 1.84(2) . ?
W26 O31 1.75(3) . ?
W26 O71 1.73(3) . ?
W26 O118 1.99(3) . ?
W26 O150 2.01(3) . ?
W26 O170 1.96(3) . ?
W26 O176 2.32(3) . ?
W27 O55 1.83(3) . ?
W27 O60 1.87(3) . ?
W27 O72 2.06(3) . ?
W27 O138 2.00(3) . ?
W27 O148 2.32(2) . ?
W27 O162 1.76(3) . ?
W28 O8 1.92(3) . ?
W28 O16 1.87(3) . ?
W28 O52 1.93(2) . ?
W28 O59 2.38(3) . ?
W28 O64 1.98(3) . ?
W28 O126 1.74(3) . ?
W29 O66 2.38(3) . ?
W29 O109 1.72(4) . ?
W29 O114 1.80(3) . ?
W29 O147 1.88(3) . ?
W29 O164 1.81(4) . ?
W29 O179 1.90(4) . ?
W30 O14 1.88(3) . ?
W30 O42 1.91(3) . ?
W30 O47 1.68(3) . ?
W30 O48 1.95(4) . ?
W30 O70 2.31(3) . ?
W30 O138 1.84(3) . ?
W31 O9 1.71(4) . ?
W31 O11 1.90(3) . ?
W31 O49 1.88(3) . ?
W31 O114 1.97(3) . ?
W31 O173 2.44(4) . ?
W31 O177 2.01(4) . ?
W32 O4 1.88(3) . ?
W32 O26 1.91(3) . ?
W32 O28 2.27(2) . ?
W32 O86 1.84(3) . ?
W32 O113 1.97(3) . ?
W32 O182 1.72(3) . ?
W33 O43 1.94(3) . ?
W33 O45 1.80(5) . ?
W33 O66 2.23(4) . ?
W33 O89 1.84(3) . ?
W33 O146 1.82(3) . ?
W33 O179 1.92(3) . ?
W34 O4 1.91(3) . ?
W34 O10 2.01(3) . ?
W34 O30 1.78(3) . ?
W34 O104 1.83(3) . ?
W34 O142 2.27(2) . ?
W34 O178 1.89(3) . ?
W35 O51 2.37(3) . ?
W35 O61 1.88(3) . ?
W35 O92 1.91(3) . ?
W35 O129 1.83(4) . ?
W35 O131 1.68(4) . ?
W35 O139 1.75(4) . ?
W36 O18 2.01(3) . ?
W36 O24 2.30(3) . ?
W36 O58 1.93(3) . ?
W36 O80 1.85(3) . ?
W36 O98 1.79(4) . ?
W36 O178 1.90(3) . ?
W37 O73 1.70(4) . ?
W37 O97 2.31(3) . ?
W37 O103 1.86(3) . ?
W37 O111 1.85(4) . ?
W37 O112 1.95(3) . ?
W37 O143 1.88(3) . ?
W38 O94 1.83(3) . ?
W38 O119 1.70(3) . ?
W38 O158 2.23(3) . ?
W38 O160 1.93(3) . ?
W38 O180 1.96(3) . ?
W38 O186 1.88(3) . ?
W39 O43 1.89(3) . ?
W39 O127 1.94(3) . ?
W39 O141 2.09(4) . ?
W39 O157 1.61(4) . ?
W39 O177 2.00(3) . ?
W40 O48 1.95(3) . ?
W40 O56 1.93(3) . ?
W40 O64 1.88(3) . ?
W40 O70 2.26(3) . ?
W40 O161 1.73(4) . ?
W40 O186 1.91(3) . ?
W41 O13 1.96(3) . ?
W41 O15 1.93(3) . ?
W41 O38 1.80(3) . ?
W41 O46 2.12(3) . ?
W41 O61 1.94(3) . ?
W41 O96 1.81(3) . ?
W42 O7 2.01(3) . ?
W42 O58 1.89(3) . ?
W42 O113 1.86(3) . ?
W42 O132 1.70(3) . ?
W42 O150 1.90(3) . ?
W42 O176 2.36(3) . ?
W43 O83 1.77(3) . ?
W43 O87 1.88(4) . ?
W43 O101 2.44(3) . ?
W43 O125 2.06(4) . ?
W43 O137 1.85(4) . ?
W43 O143 1.93(3) . ?
W44 O38 2.02(3) . ?
W44 O53 1.74(4) . ?
W44 O74 1.94(3) . ?
W44 O105 2.29(3) . ?
W44 O115 1.91(3) . ?
W44 O140 1.91(3) . ?
W45 O3 2.34(3) . ?
W45 O33 1.92(3) . ?
W45 O76 1.82(3) . ?
W45 O78 1.89(3) . ?
W45 O121 1.67(3) . ?
W45 O172 1.92(3) . ?
Yb1 Yb4 4.243(3) . ?
Yb1 O22 2.26(3) . ?
Yb1 O44 2.19(2) . ?
Yb1 O50 2.30(3) . ?
Yb1 O95 2.30(3) . ?
Yb1 O117 2.21(4) . ?
Yb1 H11A 2.7535 . ?
Yb1 H11B 2.7535 . ?
Yb1 O145 2.36(4) . ?
Yb1 O159 2.27(2) . ?
Yb2 Yb3 4.065(4) . ?
Yb2 O2 2.23(3) . ?
Yb2 O35 2.29(3) . ?
Yb2 O37 2.35(4) . ?
Yb2 O110 2.25(3) . ?
Yb2 O123 2.24(3) . ?
Yb2 O133 2.75(4) . ?
Yb2 O154 2.34(3) . ?
Yb2 O174 2.34(3) . ?
Yb3 O65 2.27(3) . ?
Yb3 O67 2.20(4) . ?
Yb3 O69 2.35(4) . ?
Yb3 O75 2.42(4) . ?
Yb3 O96 2.26(3) . ?
Yb3 O123 2.12(3) . ?
Yb3 O133 2.89(4) . ?
Yb3 O149 2.35(3) . ?
Yb4 O20 2.27(3) . ?
Yb4 O22 2.15(3) . ?
Yb4 O63 2.29(4) . ?
Yb4 O77 2.29(3) . ?
Yb4 O84 2.28(3) . ?
Yb4 O136 2.26(3) . ?
Yb4 O162 2.27(3) . ?
Se1 O59 1.69(3) . ?
Se1 O130 1.65(3) . ?
Se1 O152 1.71(3) . ?
Se2 O51 1.64(3) . ?
Se2 O66 1.66(3) . ?
Se2 O173 1.63(4) . ?
Se3 O24 1.71(2) . ?
Se3 O29 1.70(3) . ?
Se3 O176 1.67(3) . ?
Se4 O27 1.74(3) . ?
Se4 O28 1.73(2) . ?
Se4 O142 1.73(3) . ?
Se5 O97 1.70(3) . ?
Se5 O101 1.75(3) . ?
Se5 O134 1.69(3) . ?
Se6 O3 1.73(3) . ?
Se6 O70 1.67(3) . ?
Se6 O158 1.68(3) . ?
Na1 O41 2.30(4) . ?
Na1 O171 2.31(12) . ?
O117 H11A 0.8495 . ?
O117 H11B 0.8506 . ?
O149 H14A 0.9300 . ?
O149 H14B 0.9300 . ?
N1 H1A 0.8900 . ?
N1 H1B 0.8900 . ?
N1 C6 1.449(9) . ?
N1 C8 1.450(9) . ?
N4 H4A 0.8900 . ?
N4 H4B 0.8900 . ?
N4 C2 1.45(2) . ?
N4 C5 1.444(19) . ?
N2 H2D 0.8900 . ?
N2 H2E 0.8900 . ?
N2 C1 1.453(10) . ?
N2 C4 1.449(10) . ?
C1 H1C 0.9600 . ?
C1 H1D 0.9600 . ?
C1 H1E 0.9600 . ?
C4 H4C 0.9600 . ?
C4 H4D 0.9600 . ?
C4 H4E 0.9600 . ?
C6 H6A 0.9600 . ?
C6 H6B 0.9600 . ?
C6 H6C 0.9600 . ?
C8 H8A 0.9600 . ?
C8 H8B 0.9600 . ?
C8 H8C 0.9600 . ?
C2 H2A 0.9600 . ?
C2 H2B 0.9600 . ?
C2 H2C 0.9600 . ?
C5 H5A 0.9600 . ?
C5 H5B 0.9600 . ?
C5 H5C 0.9600 . ?
N3 H3A 0.8900 . ?
N3 H3B 0.8900 . ?
N3 C3 1.47(2) . ?
N3 C7 1.46(2) . ?
C3 H3C 0.9600 . ?
C3 H3D 0.9600 . ?
C3 H3E 0.9600 . ?
C7 H7A 0.9600 . ?
C7 H7B 0.9600 . ?
C7 H7C 0.9600 . ?

loop_
_geom_torsion_atom_site_label_1
_geom_torsion_atom_site_label_2
_geom_torsion_atom_site_label_3
_geom_torsion_atom_site_label_4
_geom_torsion
_geom_torsion_site_symmetry_1
_geom_torsion_site_symmetry_2
_geom_torsion_site_symmetry_3
_geom_torsion_site_symmetry_4
_geom_torsion_publ_flag
O1 W4 O20 Yb4 23(4) . . . . ?
O1 W6 O84 Yb4 -30(4) . . . . ?
O2 W21 O57 W11 -77(2) . . . . ?
O2 W21 O144 W2 17(3) . . . . ?
O3 W7 O180 W38 45(4) . . . . ?
O3 W23 O72 W27 -85(4) . . . . ?
O3 W45 O76 W25 61(3) . . . . ?
O3 W45 O78 W16 -63(3) . . . . ?
O3 Se6 O70 W30 -73.8(17) . . . . ?
O3 Se6 O70 W40 63(2) . . . . ?
O3 Se6 O158 W16 72.5(18) . . . . ?
O3 Se6 O158 W38 -63(2) . . . . ?
O4 W32 O86 W24 -10(4) . . . . ?
O4 W34 O104 W12 -7(5) . . . . ?
O6 W4 O20 Yb4 -84(4) . . . . ?
O7 W3 O118 W26 30(3) . . . . ?
O7 W42 O58 W36 62(6) . . . . ?
O7 W42 O113 W32 -29(14) . . . . ?
O8 W8 O88 W4 -87.3(18) . . . . ?
O8 W8 O124 W1 19(4) . . . . ?
O8 W28 O16 W6 78.8(18) . . . . ?
O9 W31 O49 W17 114(4) . . . . ?
O10 W20 O120 W12 35(3) . . . . ?
O10 W34 O104 W12 -76(2) . . . . ?
O11 W9 O41 Na1 91(5) . . . . ?
O11 W31 O49 W17 -147(4) . . . . ?
O12 W1 O159 Yb1 -174(4) . . . . ?
O12 W4 O20 Yb4 177(4) . . . . ?
O13 W9 O41 Na1 -1(5) . . . . ?
O13 W41 O38 W44 57(4) . . . . ?
O13 W41 O96 Yb3 -15(9) . . . . ?
O14 W6 O1 W4 96(4) . . . . ?
O14 W6 O84 Yb4 167(4) . . . . ?
O14 W30 O138 W27 -135(3) . . . . ?
O15 W41 O38 W44 147(4) . . . . ?
O15 W41 O96 Yb3 -145(3) . . . . ?
O16 W6 O1 W4 144(3) . . . . ?
O16 W6 O84 Yb4 -113(4) . . . . ?
O17 W10 O95 Yb1 -156(3) . . . . ?
O17 W16 O122 W25 145(5) . . . . ?
O18 W13 O82 W22 -29(3) . . . . ?
O18 W36 O80 W22 80(2) . . . . ?
O19 W21 O2 Yb2 -90(5) . . . . ?
O19 W21 O57 W11 176(2) . . . . ?
O19 W21 O144 W2 124(3) . . . . ?
O21 W3 O7 W42 -127(3) . . . . ?
O21 W3 O118 W26 134(3) . . . . ?
O24 W36 O80 W22 -3.3(18) . . . . ?
O24 Se3 O29 W3 127.2(17) . . . . ?
O24 Se3 O29 W13 -22(2) . . . . ?
O24 Se3 O176 W26 -179.8(17) . . . . ?
O24 Se3 O176 W42 -54(2) . . . . ?
O26 W14 O166 W24 -30(3) . . . . ?
O26 W32 O4 W34 -47(6) . . . . ?
O26 W32 O86 W24 71.1(18) . . . . ?
O27 W14 O166 W24 52(3) . . . . ?
O27 W20 O10 W34 80(2) . . . . ?
O27 W20 O120 W12 -46(3) . . . . ?
O27 Se4 O28 W24 78.3(15) . . . . ?
O27 Se4 O28 W32 -49(2) . . . . ?
O27 Se4 O142 W12 -77.8(14) . . . . ?
O27 Se4 O142 W34 49(2) . . . . ?
O28 W24 O136 Yb4 -139(4) . . . . ?
O28 W24 O170 W26 -67(4) . . . . ?
O28 W32 O4 W34 35(5) . . . . ?
O28 W32 O86 W24 -10.0(15) . . . . ?
O28 Se4 O27 W14 -17.9(18) . . . . ?
O28 Se4 O27 W20 118.3(16) . . . . ?
O28 Se4 O142 W12 179.5(13) . . . . ?
O28 Se4 O142 W34 -53(2) . . . . ?
O29 W3 O7 W42 64(3) . . . . ?
O29 W3 O118 W26 -53(3) . . . . ?
O29 W13 O18 W36 -70(3) . . . . ?
O29 W13 O82 W22 51(3) . . . . ?
O29 Se3 O24 W22 77.9(16) . . . . ?
O29 Se3 O24 W36 -48(2) . . . . ?
O29 Se3 O176 W26 -79.3(19) . . . . ?
O29 Se3 O176 W42 47(2) . . . . ?
O30 W34 O104 W12 -175(2) . . . . ?
O32 W20 O10 W34 -111(2) . . . . ?
O32 W20 O120 W12 135(3) . . . . ?
O33 W7 O180 W38 115(4) . . . . ?
O33 W45 O76 W25 54(6) . . . . ?
O33 W45 O78 W16 -138(3) . . . . ?
O34 W13 O18 W36 119(3) . . . . ?
O34 W13 O82 W22 -135(3) . . . . ?
O38 W41 O96 Yb3 121(3) . . . . ?
O39 W8 O8 W28 -121(4) . . . . ?
O39 W8 O88 W4 168.3(18) . . . . ?
O39 W8 O124 W1 -170.6(18) . . . . ?
O40 W1 O159 Yb1 -20(4) . . . . ?
O40 W10 O95 Yb1 40(3) . . . . ?
O42 W23 O72 W27 0(4) . . . . ?
O42 W30 O14 W6 89(7) . . . . ?
O42 W30 O138 W27 57(3) . . . . ?
O43 W33 O89 W19 42(5) . . . . ?
O43 W33 O146 W15 -69(8) . . . . ?
O44 W12 O108 W22 -11(6) . . . . ?
O45 W33 O89 W19 137(5) . . . . ?
O45 W33 O146 W15 113(6) . . . . ?
O46 W17 O74 W44 14(4) . . . . ?
O46 W17 O110 Yb2 -49(4) . . . . ?
O46 W41 O38 W44 -23(4) . . . . ?
O46 W41 O96 Yb3 36(4) . . . . ?
O47 W30 O14 W6 -102(4) . . . . ?
O47 W30 O138 W27 -36(3) . . . . ?
O48 W30 O14 W6 157(4) . . . . ?
O48 W30 O138 W27 133(3) . . . . ?
O48 W40 O64 W28 -131(5) . . . . ?
O49 W17 O74 W44 -70(4) . . . . ?
O50 W25 O128 W20 10(3) . . . . ?
O50 W25 O148 W27 129(3) . . . . ?
O51 W19 O112 W37 84(6) . . . . ?
O51 W19 O141 W39 -62(5) . . . . ?
O51 W35 O61 W41 -126(5) . . . . ?
O51 W35 O129 W9 66(4) . . . . ?
O51 W35 O139 W5 -86(6) . . . . ?
O51 Se2 O66 W29 -176.5(18) . . . . ?
O51 Se2 O66 W33 -44(3) . . . . ?
O51 Se2 O173 W9 -68(2) . . . . ?
O51 Se2 O173 W31 168(2) . . . . ?
O52 W18 O54 W10 4(4) . . . . ?
O52 W18 O184 W8 -23(4) . . . . ?
O52 W28 O16 W6 -6(4) . . . . ?
O54 W10 O95 Yb1 123(3) . . . . ?
O54 W18 O52 W28 -68(4) . . . . ?
O54 W18 O184 W8 130(4) . . . . ?
O55 W27 O60 W14 55(3) . . . . ?
O55 W27 O162 Yb4 124(5) . . . . ?
O56 W7 O180 W38 -41(4) . . . . ?
O56 W40 O64 W28 -47(8) . . . . ?
O57 W11 O67 Yb3 -163(7) . . . . ?
O57 W21 O2 Yb2 169(5) . . . . ?
O57 W21 O144 W2 -81(4) . . . . ?
O58 W36 O80 W22 16(5) . . . . ?
O58 W42 O113 W32 51(10) . . . . ?
O59 W6 O1 W4 73(2) . . . . ?
O59 W6 O84 Yb4 -113(4) . . . . ?
O59 W28 O16 W6 -3.2(15) . . . . ?
O59 Se1 O130 W10 -179.8(14) . . . . ?
O59 Se1 O130 W18 -51(2) . . . . ?
O59 Se1 O152 W1 177.7(14) . . . . ?
O59 Se1 O152 W4 -74.2(17) . . . . ?
O59 Se1 O152 W8 52(2) . . . . ?
O60 W14 O166 W24 134(3) . . . . ?
O60 W27 O162 Yb4 -138(5) . . . . ?
O61 W35 O129 W9 -15(4) . . . . ?
O61 W35 O139 W5 -5(6) . . . . ?
O61 W41 O38 W44 47(9) . . . . ?
O61 W41 O96 Yb3 -56(3) . . . . ?
O62 W18 O52 W28 113(3) . . . . ?
O62 W18 O54 W10 -178.0(17) . . . . ?
O62 W18 O184 W8 -128(4) . . . . ?
O64 W28 O16 W6 -87.8(18) . . . . ?
O65 W5 O167 W11 8(4) . . . . ?
O66 W29 O114 W31 -76(5) . . . . ?
O66 W29 O147 W17 125(5) . . . . ?
O66 W29 O164 W2 78(5) . . . . ?
O66 W29 O179 W33 2.3(17) . . . . ?
O66 W33 O89 W19 -40(5) . . . . ?
O66 W33 O146 W15 -76(6) . . . . ?
O66 Se2 O51 W19 42(3) . . . . ?
O66 Se2 O51 W35 179.5(18) . . . . ?
O66 Se2 O173 W9 -169(2) . . . . ?
O66 Se2 O173 W31 67(3) . . . . ?
O68 W7 O180 W38 -142(4) . . . . ?
O70 W30 O14 W6 85(4) . . . . ?
O70 W30 O138 W27 143(3) . . . . ?
O70 W40 O64 W28 -58(5) . . . . ?
O70 Se6 O3 W7 -49.6(18) . . . . ?
O70 Se6 O3 W23 63.3(19) . . . . ?
O70 Se6 O3 W45 -169.5(17) . . . . ?
O70 Se6 O158 W16 177.7(15) . . . . ?
O70 Se6 O158 W38 42(3) . . . . ?
O72 W27 O60 W14 151(3) . . . . ?
O72 W27 O162 Yb4 -25(9) . . . . ?
O73 W37 O103 W15 121(4) . . . . ?
O73 W37 O111 W5 -177(2) . . . . ?
O73 W37 O143 W43 -131(5) . . . . ?
O74 W17 O110 Yb2 -137(4) . . . . ?
O76 W25 O50 Yb1 -112(4) . . . . ?
O76 W25 O128 W20 -158(3) . . . . ?
O76 W25 O148 W27 -60(3) . . . . ?
O76 W45 O78 W16 22(3) . . . . ?
O78 W16 O122 W25 -45(5) . . . . ?
O78 W45 O76 W25 -21(3) . . . . ?
O79 W11 O67 Yb3 92(7) . . . . ?
O81 W15 O107 W2 -180(2) . . . . ?
O81 W15 O125 W43 125(4) . . . . ?
O83 W43 O87 W21 162(2) . . . . ?
O83 W43 O137 W11 -167(2) . . . . ?
O84 W6 O1 W4 -12(2) . . . . ?
O86 W24 O136 Yb4 -134(4) . . . . ?
O86 W24 O170 W26 -136(4) . . . . ?
O86 W32 O4 W34 35(8) . . . . ?
O87 W21 O2 Yb2 88(6) . . . . ?
O87 W21 O57 W11 80(2) . . . . ?
O87 W21 O144 W2 -140(3) . . . . ?
O87 W43 O137 W11 -64(2) . . . . ?
O88 W4 O20 Yb4 95(5) . . . . ?
O88 W8 O8 W28 139(4) . . . . ?
O88 W8 O124 W1 -69.1(19) . . . . ?
O89 W19 O112 W37 1(6) . . . . ?
O89 W19 O141 W39 23(5) . . . . ?
O89 W33 O146 W15 8(6) . . . . ?
O90 W1 O159 Yb1 85(4) . . . . ?
O92 W19 O112 W37 158(6) . . . . ?
O92 W19 O141 W39 -135(5) . . . . ?
O92 W35 O61 W41 -122(4) . . . . ?
O92 W35 O129 W9 137(4) . . . . ?
O92 W35 O139 W5 -157(6) . . . . ?
O93 W23 O72 W27 103(4) . . . . ?
O94 W18 O52 W28 -148(3) . . . . ?
O94 W18 O54 W10 82.8(17) . . . . ?
O94 W18 O184 W8 37(8) . . . . ?
O94 W38 O186 W40 130(4) . . . . ?
O96 W41 O38 W44 -116(4) . . . . ?
O97 W5 O65 Yb3 113(5) . . . . ?
O97 W5 O167 W11 -79(4) . . . . ?
O97 W37 O103 W15 -60(3) . . . . ?
O97 W37 O111 W5 3.7(17) . . . . ?
O97 W37 O143 W43 55(5) . . . . ?
O97 Se5 O101 W11 70.3(19) . . . . ?
O97 Se5 O101 W21 -174.0(19) . . . . ?
O97 Se5 O101 W43 -50(2) . . . . ?
O97 Se5 O134 W2 177.6(15) . . . . ?
O97 Se5 O134 W15 46(2) . . . . ?
O98 W36 O80 W22 177(2) . . . . ?
O99 W14 O166 W24 53(5) . . . . ?
O99 W20 O10 W34 151(2) . . . . ?
O99 W20 O120 W12 -43(6) . . . . ?
O100 W24 O136 Yb4 37(5) . . . . ?
O100 W24 O170 W26 124(4) . . . . ?
O101 W11 O67 Yb3 -94(7) . . . . ?
O101 W21 O2 Yb2 98(5) . . . . ?
O101 W21 O57 W11 7.6(17) . . . . ?
O101 W21 O144 W2 -68(3) . . . . ?
O101 W43 O87 W21 -7(2) . . . . ?
O101 W43 O137 W11 4.4(19) . . . . ?
O101 Se5 O97 W5 -75.6(19) . . . . ?
O101 Se5 O97 W37 56(3) . . . . ?
O101 Se5 O134 W2 74.1(16) . . . . ?
O101 Se5 O134 W15 -58(2) . . . . ?
O102 W7 O180 W38 29(7) . . . . ?
O102 W23 O72 W27 -76(5) . . . . ?
O103 W15 O107 W2 3(5) . . . . ?
O103 W15 O125 W43 22(4) . . . . ?
O103 W37 O111 W5 8(5) . . . . ?
O103 W37 O143 W43 -30(5) . . . . ?
O104 W12 O44 Yb1 126(5) . . . . ?
O104 W12 O108 W22 144(6) . . . . ?
O106 W25 O50 Yb1 -152(3) . . . . ?
O106 W25 O128 W20 -75(3) . . . . ?
O107 W2 O35 Yb2 -115(4) . . . . ?
O107 W15 O125 W43 -132(4) . . . . ?
O108 W12 O44 Yb1 -138(6) . . . . ?
O109 W29 O114 W31 111(5) . . . . ?
O109 W29 O147 W17 -54(5) . . . . ?
O109 W29 O164 W2 -109(5) . . . . ?
O109 W29 O179 W33 -178(2) . . . . ?
O110 W17 O74 W44 107(4) . . . . ?
O111 W5 O65 Yb3 111(5) . . . . ?
O111 W5 O167 W11 -147(4) . . . . ?
O111 W37 O103 W15 -64(5) . . . . ?
O111 W37 O143 W43 125(5) . . . . ?
O112 W19 O141 W39 -59(8) . . . . ?
O112 W37 O103 W15 -141(4) . . . . ?
O112 W37 O111 W5 85(2) . . . . ?
O112 W37 O143 W43 35(9) . . . . ?
O113 W32 O4 W34 118(6) . . . . ?
O113 W32 O86 W24 -93.4(18) . . . . ?
O113 W42 O58 W36 -105(6) . . . . ?
O114 W29 O147 W17 42(5) . . . . ?
O114 W29 O164 W2 62(9) . . . . ?
O114 W29 O179 W33 84(2) . . . . ?
O114 W31 O49 W17 6(4) . . . . ?
O115 W3 O7 W42 56(6) . . . . ?
O115 W3 O118 W26 -131(3) . . . . ?
O116 W12 O44 Yb1 -37(6) . . . . ?
O116 W12 O108 W22 -115(6) . . . . ?
O118 W3 O7 W42 -24(3) . . . . ?
O119 W38 O94 W18 -111(6) . . . . ?
O119 W38 O186 W40 -127(4) . . . . ?
O120 W12 O44 Yb1 57(6) . . . . ?
O120 W12 O108 W22 115(6) . . . . ?
O120 W20 O10 W34 -8(2) . . . . ?
O121 W45 O76 W25 -127(3) . . . . ?
O121 W45 O78 W16 128(3) . . . . ?
O122 W16 O17 W10 5(5) . . . . ?
O122 W25 O50 Yb1 -70(3) . . . . ?
O122 W25 O128 W20 -116(4) . . . . ?
O122 W25 O148 W27 -140(3) . . . . ?
O124 W1 O159 Yb1 -96(4) . . . . ?
O124 W8 O8 W28 49(5) . . . . ?
O124 W8 O88 W4 68.8(19) . . . . ?
O125 W15 O107 W2 84(2) . . . . ?
O125 W43 O87 W21 -92(2) . . . . ?
O125 W43 O137 W11 20(5) . . . . ?
O126 W28 O16 W6 176.9(18) . . . . ?
O127 W9 O41 Na1 178(5) . . . . ?
O127 W39 O43 W33 -50(6) . . . . ?
O128 W20 O10 W34 87(5) . . . . ?
O128 W20 O120 W12 -127(3) . . . . ?
O128 W25 O50 Yb1 124(3) . . . . ?
O128 W25 O148 W27 28(3) . . . . ?
O129 W9 O41 Na1 -91(5) . . . . ?
O129 W35 O61 W41 -42(5) . . . . ?
O129 W35 O139 W5 -72(10) . . . . ?
O130 W10 O95 Yb1 122(3) . . . . ?
O130 W18 O52 W28 -66(3) . . . . ?
O130 W18 O54 W10 1.3(14) . . . . ?
O130 W18 O184 W8 58(4) . . . . ?
O130 Se1 O59 W6 175.6(14) . . . . ?
O130 Se1 O59 W28 50(2) . . . . ?
O130 Se1 O152 W1 75.5(16) . . . . ?
O130 Se1 O152 W4 -176.4(16) . . . . ?
O130 Se1 O152 W8 -50(2) . . . . ?
O131 W35 O61 W41 55(5) . . . . ?
O131 W35 O129 W9 -122(4) . . . . ?
O131 W35 O139 W5 101(6) . . . . ?
O132 W42 O58 W36 156(6) . . . . ?
O132 W42 O113 W32 155(10) . . . . ?
O134 W2 O35 Yb2 -117(4) . . . . ?
O134 W15 O107 W2 -0.1(19) . . . . ?
O134 W15 O125 W43 -62(4) . . . . ?
O134 Se5 O97 W5 -178.0(16) . . . . ?
O134 Se5 O97 W37 -46(3) . . . . ?
O134 Se5 O101 W11 173.6(15) . . . . ?
O134 Se5 O101 W21 -70.6(19) . . . . ?
O134 Se5 O101 W43 53.5(19) . . . . ?
O135 W2 O35 Yb2 65(4) . . . . ?
O136 W24 O170 W26 18(4) . . . . ?
O137 W11 O67 Yb3 -79(9) . . . . ?
O137 W43 O87 W21 64(3) . . . . ?
O138 W27 O60 W14 -173(3) . . . . ?
O138 W27 O162 Yb4 28(6) . . . . ?
O138 W30 O14 W6 7(4) . . . . ?
O139 W5 O65 Yb3 -168(5) . . . . ?
O139 W5 O167 W11 -88(6) . . . . ?
O139 W35 O61 W41 150(5) . . . . ?
O139 W35 O129 W9 52(10) . . . . ?
O140 W13 O18 W36 -71(5) . . . . ?
O140 W13 O82 W22 130(3) . . . . ?
O141 W19 O112 W37 81(8) . . . . ?
O141 W39 O43 W33 24(4) . . . . ?
O142 W12 O44 Yb1 139(6) . . . . ?
O142 W12 O108 W22 76(6) . . . . ?
O142 W34 O104 W12 5.1(18) . . . . ?
O142 Se4 O27 W14 -119.2(16) . . . . ?
O142 Se4 O27 W20 17.0(18) . . . . ?
O142 Se4 O28 W24 -178.6(13) . . . . ?
O142 Se4 O28 W32 54(2) . . . . ?
O143 W37 O103 W15 24(3) . . . . ?
O143 W37 O111 W5 -78(2) . . . . ?
O143 W43 O87 W21 -29(5) . . . . ?
O143 W43 O137 W11 89(2) . . . . ?
O144 W2 O35 Yb2 -34(4) . . . . ?
O144 W21 O2 Yb2 15(5) . . . . ?
O144 W21 O57 W11 21(4) . . . . ?
O146 W15 O107 W2 -82(2) . . . . ?
O146 W15 O125 W43 -57(8) . . . . ?
O146 W33 O89 W19 -121(5) . . . . ?
O147 W17 O74 W44 -82(7) . . . . ?
O147 W17 O110 Yb2 45(4) . . . . ?
O147 W29 O114 W31 7(4) . . . . ?
O147 W29 O164 W2 -3(5) . . . . ?
O147 W29 O179 W33 15(4) . . . . ?
O148 W25 O50 Yb1 27(3) . . . . ?
O148 W25 O128 W20 110(3) . . . . ?
O148 W27 O60 W14 -127(3) . . . . ?
O148 W27 O162 Yb4 -59(5) . . . . ?
O150 W42 O58 W36 -10(9) . . . . ?
O150 W42 O113 W32 -104(10) . . . . ?
O151 W16 O17 W10 111(5) . . . . ?
O151 W16 O122 W25 50(5) . . . . ?
O152 W1 O159 Yb1 -101(4) . . . . ?
O152 W4 O20 Yb4 104(4) . . . . ?
O152 W8 O8 W28 64(3) . . . . ?
O152 W8 O88 W4 -5.6(15) . . . . ?
O152 W8 O124 W1 4.4(15) . . . . ?
O152 Se1 O59 W6 74.1(16) . . . . ?
O152 Se1 O59 W28 -51(2) . . . . ?
O152 Se1 O130 W10 -77.2(15) . . . . ?
O152 Se1 O130 W18 52(2) . . . . ?
O153 W14 O166 W24 -129(3) . . . . ?
O155 W6 O1 W4 -114(3) . . . . ?
O155 W6 O84 Yb4 65(4) . . . . ?
O156 W17 O74 W44 -155(4) . . . . ?
O156 W17 O110 Yb2 135(4) . . . . ?
O157 W39 O43 W33 126(4) . . . . ?
O158 W16 O17 W10 -75(5) . . . . ?
O158 W16 O122 W25 -129(5) . . . . ?
O158 W38 O94 W18 78(6) . . . . ?
O158 W38 O186 W40 49(4) . . . . ?
O158 Se6 O3 W7 53.5(18) . . . . ?
O158 Se6 O3 W23 166.4(18) . . . . ?
O158 Se6 O3 W45 -66(2) . . . . ?
O158 Se6 O70 W30 -176.7(15) . . . . ?
O158 Se6 O70 W40 -40(2) . . . . ?
O160 W16 O17 W10 -145(5) . . . . ?
O160 W16 O122 W25 -117(4) . . . . ?
O160 W38 O94 W18 152(6) . . . . ?
O160 W38 O186 W40 37(7) . . . . ?
O161 W40 O64 W28 131(5) . . . . ?
O162 W27 O60 W14 -46(3) . . . . ?
O163 W10 O95 Yb1 -61(3) . . . . ?
O164 W2 O35 Yb2 161(4) . . . . ?
O164 W29 O114 W31 -60(9) . . . . ?
O164 W29 O147 W17 -151(5) . . . . ?
O164 W29 O179 W33 -82(2) . . . . ?
O165 W19 O112 W37 -104(6) . . . . ?
O165 W19 O141 W39 126(5) . . . . ?
O166 W24 O136 Yb4 -57(4) . . . . ?
O166 W24 O170 W26 -107(5) . . . . ?
O167 W5 O65 Yb3 31(5) . . . . ?
O167 W11 O67 Yb3 -13(7) . . . . ?
O168 W3 O7 W42 132(3) . . . . ?
O168 W3 O118 W26 -60(5) . . . . ?
O168 W13 O18 W36 -141(3) . . . . ?
O168 W13 O82 W22 59(5) . . . . ?
O170 W24 O136 Yb4 136(4) . . . . ?
O172 W23 O72 W27 -154(4) . . . . ?
O172 W45 O76 W25 132(3) . . . . ?
O172 W45 O78 W16 -71(4) . . . . ?
O173 W31 O49 W17 -72(4) . . . . ?
O173 Se2 O51 W19 -62(3) . . . . ?
O173 Se2 O51 W35 76(2) . . . . ?
O173 Se2 O66 W29 -74(2) . . . . ?
O173 Se2 O66 W33 59(3) . . . . ?
O175 W5 O65 Yb3 -72(5) . . . . ?
O175 W5 O167 W11 113(4) . . . . ?
O176 W42 O58 W36 -21(6) . . . . ?
O176 W42 O113 W32 -32(10) . . . . ?
O176 Se3 O24 W22 -178.3(16) . . . . ?
O176 Se3 O24 W36 56(2) . . . . ?
O176 Se3 O29 W3 23(2) . . . . ?
O176 Se3 O29 W13 -126(2) . . . . ?
O177 W31 O49 W17 -67(6) . . . . ?
O177 W39 O43 W33 -134(5) . . . . ?
O178 W34 O104 W12 85(2) . . . . ?
O178 W36 O80 W22 -82(2) . . . . ?
O179 W29 O114 W31 -144(5) . . . . ?
O179 W29 O147 W17 114(5) . . . . ?
O179 W29 O164 W2 147(5) . . . . ?
O179 W33 O89 W19 -26(7) . . . . ?
O179 W33 O146 W15 -148(6) . . . . ?
O180 W38 O94 W18 57(9) . . . . ?
O180 W38 O186 W40 -35(4) . . . . ?
O182 W32 O4 W34 -145(5) . . . . ?
O182 W32 O86 W24 170.0(18) . . . . ?
O184 W8 O8 W28 -20(3) . . . . ?
O184 W8 O88 W4 -23(4) . . . . ?
O184 W8 O124 W1 86.8(18) . . . . ?
O184 W18 O52 W28 17(3) . . . . ?
O184 W18 O54 W10 -80.0(18) . . . . ?
O186 W38 O94 W18 -4(6) . . . . ?
O186 W40 O64 W28 26(5) . . . . ?
O82 W13 O18 W36 16(3) . . . . ?
